data_2243638
loop_
_publ_author_name
'Minyaev, Mikhail E.'
'Tavtorkin, Alexander N.'
'Korchagina, Sof'ya A.'
'Nifant'ev, Ilya E.'
'Churakov, Andrei V.'

_publ_section_title
;
 Crystal structure and catalytic activity of tetrakis(\m~2~-ethyl
 2,6-di-<i>tert</i>-butyl-4-methylphenyl
 phosphato-\k^2^<i>O</i>:<i>O</i>')bis(ethyl
 2,6-di-<i>tert</i>-butyl-4-methylphenyl
 phosphato-\k^2^<i>O</i>,<i>O</i>')dilutetium <i>n</i>-heptane disolvate
;
_journal_coeditor_code SU5432
_journal_issue 4
_journal_name_full 'Acta Crystallographica Section E'
_journal_page_first 543
_journal_page_last 547
_journal_paper_doi 10.1107/S2056989018004565
_journal_volume 74
_journal_year 2018
_chemical_formula_iupac '[Lu2 (C17 H28 O4 P1)6], 2C7 H16'
_chemical_formula_moiety 'C102 H168 Lu2 O24 P6, 2(C7 H16)'
_chemical_formula_sum 'C116 H200 Lu2 O24 P6'
_chemical_formula_weight 2514.51
_chemical_name_systematic
;
Tetrakis(\m~2~-ethyl
2,6-di-<i>tert</i>-butyl-4-methylphenyl phosphato-\k^2^<i>O</i>:<i>O</i>')\
bis(ethyl
2,6-di-<i>tert</i>-butyl-4-methylphenyl phosphato-\k^2^<i>O</i>,<i>O</i>')\
dilutetium <i>n</i>-heptane disolvate
;
_space_group_crystal_system triclinic
_space_group_IT_number 2
_space_group_name_Hall '-P 1'
_space_group_name_H-M_alt 'P -1'
_atom_sites_solution_hydrogens geom
_atom_sites_solution_primary direct
_atom_sites_solution_secondary difmap
_audit_creation_method SHELXL-2017/1
_cell_angle_alpha 80.469(2)
_cell_angle_beta 87.417(2)
_cell_angle_gamma 74.798(2)
_cell_formula_units_Z 2
_cell_length_a 14.8828(15)
_cell_length_b 19.983(2)
_cell_length_c 22.392(2)
_cell_measurement_reflns_used 3700
_cell_measurement_temperature 120(2)
_cell_measurement_theta_max 19.966
_cell_measurement_theta_min 2.170
_cell_volume 6337.7(11)
_computing_cell_refinement
;
SAINT (Bruker, 2008)
;
_computing_data_collection
;
APEX2 (Bruker, 2008)
;
_computing_data_reduction
;
SAINT (Bruker, 2008)
;
_computing_molecular_graphics
;
SHELXTL (Sheldrick, 2008)
;
_computing_publication_material
;
SHELXTL (Sheldrick, 2008) and publCIF (Westrip, 2010)
;
_computing_structure_refinement
;
<i>SHELXL2017/1</i> (Sheldrick, 2015b)
;
_computing_structure_solution
;
SHELXT (Sheldrick, 2015a)
;
_diffrn_ambient_temperature 120(2)
_diffrn_measured_fraction_theta_full 0.979
_diffrn_measured_fraction_theta_max 0.975
_diffrn_measurement_device_type 'Bruker SMART APEXII'
_diffrn_measurement_method \w
_diffrn_radiation_monochromator graphite
_diffrn_radiation_source 'fine-focus sealed tube'
_diffrn_radiation_type MoK\a
_diffrn_radiation_wavelength 0.71073
_diffrn_reflns_av_R_equivalents 0.0988
_diffrn_reflns_limit_h_max 16
_diffrn_reflns_limit_h_min -18
_diffrn_reflns_limit_k_max 24
_diffrn_reflns_limit_k_min -24
_diffrn_reflns_limit_l_max 26
_diffrn_reflns_limit_l_min -27
_diffrn_reflns_number 46151
_diffrn_reflns_theta_full 25.242
_diffrn_reflns_theta_max 26.000
_diffrn_reflns_theta_min 1.418
_exptl_absorpt_coefficient_mu 1.688
_exptl_absorpt_correction_T_max 0.9833
_exptl_absorpt_correction_T_min 0.7858
_exptl_absorpt_correction_type multi-scan
_exptl_absorpt_process_details
;
(SADABS; Bruker, 2008)
;
_exptl_crystal_colour colourless
_exptl_crystal_density_diffrn 1.318
_exptl_crystal_density_method 'not measured'
_exptl_crystal_description needle
_exptl_crystal_F_000 2640
_exptl_crystal_size_max 0.15
_exptl_crystal_size_mid 0.02
_exptl_crystal_size_min 0.01
_refine_diff_density_max 1.423
_refine_diff_density_min -1.504
_refine_ls_extinction_coef 0.00024(6)
_refine_ls_extinction_expression Fc^*^=kFc[1+0.001xFc^2^\l^3^/sin(2\q)]^-1/4^
_refine_ls_extinction_method
;
(SHELXL-2017/1; Sheldrick, 2015b)
;
_refine_ls_goodness_of_fit_ref 0.955
_refine_ls_hydrogen_treatment constr
_refine_ls_matrix_type full
_refine_ls_number_parameters 1386
_refine_ls_number_reflns 24296
_refine_ls_number_restraints 74
_refine_ls_restrained_S_all 0.958
_refine_ls_R_factor_all 0.1434
_refine_ls_R_factor_gt 0.0628
_refine_ls_shift/su_max 0.001
_refine_ls_shift/su_mean 0.000
_refine_ls_structure_factor_coef Fsqd
_refine_ls_weighting_details 'w=1/[\s^2^(Fo^2^)+(0.0535P)^2^] where P=(Fo^2^+2Fc^2^)/3'
_refine_ls_weighting_scheme calc
_refine_ls_wR_factor_gt 0.1196
_refine_ls_wR_factor_ref 0.1468
_reflns_number_gt 13178
_reflns_number_total 24296
_reflns_threshold_expression 'I > 2\s(I)'
_cod_data_source_file su5432sup1.cif
_cod_data_source_block I
_cod_original_cell_volume 6337.8(11)
_cod_database_code 2243638
_shelx_space_group_comment
;
The symmetry employed for this shelxl refinement is uniquely defined
by the following loop, which should always be used as a source of
symmetry information in preference to the above space-group names.
They are only intended as comments.
;
_shelx_estimated_absorpt_t_min 0.786
_shelx_estimated_absorpt_t_max 0.983

loop_
_space_group_symop_operation_xyz
'x, y, z'
'-x, -y, -z'

loop_
_atom_site_type_symbol
_atom_site_label
_atom_site_fract_x
_atom_site_fract_y
_atom_site_fract_z
_atom_site_U_iso_or_equiv
_atom_site_adp_type
_atom_site_calc_flag
_atom_site_occupancy
_atom_site_disorder_assembly
_atom_site_disorder_group
Lu Lu1 0.84389(3) 0.20120(2) 0.15532(2) 0.02069(11) Uani d 1 . .
Lu Lu2 0.65941(3) 0.20699(2) 0.29484(2) 0.02032(11) Uani d 1 . .
P P1 0.83582(16) 0.05847(12) 0.25062(10) 0.0258(5) Uani d 1 . .
P P2 0.60763(16) 0.17844(12) 0.16119(10) 0.0244(5) Uani d 1 . .
P P3 0.69659(18) 0.34982(12) 0.18281(11) 0.0305(6) Uani d 1 . .
P P4 0.87138(18) 0.22576(14) 0.30977(11) 0.0355(6) Uani d 1 . .
P P5 0.96535(16) 0.20706(12) 0.05347(10) 0.0260(6) Uani d 1 . .
P P6 0.53335(16) 0.21743(12) 0.39372(10) 0.0242(5) Uani d 1 . .
O O1 0.8890(4) 0.0901(3) 0.2003(3) 0.0280(14) Uani d 1 . .
O O2 0.7598(4) 0.1105(3) 0.2769(2) 0.0290(14) Uani d 1 . .
O O3 0.7924(4) 0.0041(3) 0.2286(3) 0.0275(14) Uani d 1 . .
O O4 0.9042(4) 0.0166(3) 0.3045(2) 0.0297(15) Uani d 1 . .
O O5 0.7058(4) 0.1826(3) 0.1496(3) 0.0281(14) Uani d 1 . .
O O6 0.5784(4) 0.1802(3) 0.2258(2) 0.0258(14) Uani d 1 . .
O O7 0.5398(4) 0.2377(3) 0.1184(3) 0.0296(15) Uani d 1 . .
O O8 0.5991(4) 0.1085(3) 0.1402(2) 0.0253(14) Uani d 1 . .
O O9 0.7678(4) 0.3125(3) 0.1416(3) 0.0309(15) Uani d 1 . .
O O10 0.6615(4) 0.3022(3) 0.2320(3) 0.0314(15) Uani d 1 . .
O O11 0.7352(4) 0.4019(3) 0.2134(3) 0.0351(16) Uani d 1 . .
O O12 0.6080(4) 0.3956(3) 0.1443(3) 0.0304(15) Uani d 1 . .
O O13 0.8756(4) 0.2209(3) 0.2435(3) 0.0352(16) Uani d 1 . .
O O14 0.7780(4) 0.2263(3) 0.3382(2) 0.0291(15) Uani d 1 . .
O O15 0.9508(4) 0.1649(4) 0.3435(3) 0.051(2) Uani d 1 . .
O O16 0.8977(5) 0.2943(4) 0.3153(3) 0.0443(18) Uani d 1 . .
O O17 0.8781(4) 0.1818(3) 0.0584(2) 0.0253(14) Uani d 1 . .
O O18 0.9759(4) 0.2266(3) 0.1142(2) 0.0289(14) Uani d 1 . .
O O19 1.0542(4) 0.1521(3) 0.0350(3) 0.0296(15) Uani d 1 . .
O O20 0.9555(4) 0.2702(3) 0.0007(2) 0.0262(14) Uani d 1 . .
O O21 0.6107(4) 0.1548(3) 0.3834(2) 0.0263(14) Uani d 1 . .
O O22 0.5349(4) 0.2728(3) 0.3401(2) 0.0264(14) Uani d 1 . .
O O23 0.4355(4) 0.1997(3) 0.4048(2) 0.0279(14) Uani d 1 . .
O O24 0.5478(4) 0.2435(3) 0.4540(2) 0.0267(14) Uani d 1 . .
C C1 0.8424(6) -0.0465(4) 0.1899(4) 0.032(2) Uani d 1 . .
H H1A 0.902150 -0.074524 0.208944 0.039 Uiso calc 1 . .
H H1B 0.855837 -0.021398 0.149965 0.039 Uiso calc 1 . .
C C2 0.7824(7) -0.0932(5) 0.1824(4) 0.043(3) Uani d 1 . .
H H2A 0.810135 -0.123105 0.152316 0.065 Uiso calc 1 . .
H H2B 0.720450 -0.064646 0.168707 0.065 Uiso calc 1 . .
H H2C 0.776799 -0.122746 0.221241 0.065 Uiso calc 1 . .
C C3 0.9307(6) -0.0581(4) 0.3247(4) 0.024(2) Uani d 1 . .
C C4 1.0203(6) -0.0934(5) 0.3100(4) 0.028(2) Uani d 1 . .
C C5 1.0389(7) -0.1661(5) 0.3210(4) 0.035(2) Uani d 1 . .
H H5 1.099060 -0.192777 0.311524 0.042 Uiso calc 1 . .
C C6 0.9741(7) -0.2015(5) 0.3452(4) 0.038(2) Uani d 1 . .
C C7 0.8913(6) -0.1625(4) 0.3646(4) 0.032(2) Uani d 1 . .
H H7 0.848524 -0.187064 0.384066 0.038 Uiso calc 1 . .
C C8 0.8654(6) -0.0896(4) 0.3579(4) 0.028(2) Uani d 1 . .
C C9 1.0990(6) -0.0584(5) 0.2866(4) 0.034(2) Uani d 1 . .
C C10 1.0878(7) -0.0328(5) 0.2178(4) 0.047(3) Uani d 1 . .
H H10A 1.143698 -0.018827 0.201712 0.071 Uiso calc 1 . .
H H10B 1.033379 0.007566 0.210217 0.071 Uiso calc 1 . .
H H10C 1.079365 -0.070799 0.197884 0.071 Uiso calc 1 . .
C C11 1.1942(6) -0.1116(5) 0.2955(5) 0.045(3) Uani d 1 . .
H H11A 1.242786 -0.089215 0.278176 0.067 Uiso calc 1 . .
H H11B 1.195034 -0.151610 0.275172 0.067 Uiso calc 1 . .
H H11C 1.205795 -0.128124 0.338855 0.067 Uiso calc 1 . .
C C12 1.1023(7) 0.0010(5) 0.3201(5) 0.056(3) Uani d 1 . .
H H12A 1.160246 0.015003 0.310069 0.084 Uiso calc 1 . .
H H12B 1.099845 -0.014864 0.363865 0.084 Uiso calc 1 . .
H H12C 1.049010 0.041219 0.308174 0.084 Uiso calc 1 . .
C C13 0.9962(8) -0.2806(5) 0.3515(5) 0.061(3) Uani d 1 . .
H H13A 0.993436 -0.300740 0.394279 0.092 Uiso calc 1 . .
H H13B 1.058879 -0.298629 0.335666 0.092 Uiso calc 1 . .
H H13C 0.950730 -0.293716 0.328520 0.092 Uiso calc 1 . .
C C14 0.7770(6) -0.0530(5) 0.3906(4) 0.033(2) Uani d 1 . .
C C15 0.7909(6) 0.0093(5) 0.4155(4) 0.033(2) Uani d 1 . .
H H15A 0.804626 0.043732 0.382225 0.049 Uiso calc 1 . .
H H15B 0.842958 -0.006307 0.444150 0.049 Uiso calc 1 . .
H H15C 0.734083 0.031052 0.436401 0.049 Uiso calc 1 . .
C C16 0.7563(7) -0.1035(5) 0.4461(4) 0.041(3) Uani d 1 . .
H H16A 0.710091 -0.077104 0.471914 0.062 Uiso calc 1 . .
H H16B 0.813727 -0.126083 0.469068 0.062 Uiso calc 1 . .
H H16C 0.731758 -0.139504 0.432596 0.062 Uiso calc 1 . .
C C17 0.6904(6) -0.0308(5) 0.3505(4) 0.034(2) Uani d 1 . .
H H17A 0.696603 0.007120 0.317921 0.051 Uiso calc 1 . .
H H17B 0.635210 -0.014157 0.374872 0.051 Uiso calc 1 . .
H H17C 0.683854 -0.070993 0.332845 0.051 Uiso calc 1 . .
C C18 0.4678(7) 0.2937(6) 0.1360(5) 0.050(3) Uani d 1 . .
H H18A 0.487632 0.337831 0.126817 0.061 Uiso calc 1 . .
H H18B 0.458126 0.283969 0.180336 0.061 Uiso calc 1 . .
C C19 0.3807(8) 0.3029(6) 0.1056(5) 0.066(4) Uani d 1 . .
H H19A 0.333099 0.340777 0.120070 0.098 Uiso calc 1 . .
H H19B 0.361003 0.259138 0.114255 0.098 Uiso calc 1 . .
H H19C 0.389056 0.314910 0.061830 0.098 Uiso calc 1 . .
C C20 0.5338(6) 0.1031(4) 0.0988(4) 0.023(2) Uani d 1 . .
C C21 0.5565(6) 0.1102(4) 0.0373(4) 0.025(2) Uani d 1 . .
C C22 0.4849(7) 0.1181(5) -0.0027(4) 0.036(2) Uani d 1 . .
H H22 0.497648 0.125309 -0.044861 0.044 Uiso calc 1 . .
C C23 0.3967(7) 0.1159(5) 0.0155(4) 0.037(2) Uani d 1 . .
C C24 0.3803(6) 0.1003(5) 0.0772(4) 0.034(2) Uani d 1 . .
H H24 0.320038 0.096609 0.090487 0.040 Uiso calc 1 . .
C C25 0.4495(6) 0.0899(5) 0.1204(4) 0.027(2) Uani d 1 . .
C C26 0.6565(6) 0.1098(5) 0.0106(4) 0.031(2) Uani d 1 . .
C C27 0.6684(6) 0.1848(4) -0.0007(4) 0.033(2) Uani d 1 . .
H H27A 0.732352 0.183804 -0.013995 0.049 Uiso calc 1 . .
H H27B 0.655796 0.204856 0.036837 0.049 Uiso calc 1 . .
H H27C 0.624791 0.213658 -0.032138 0.049 Uiso calc 1 . .
C C28 0.7343(6) 0.0615(5) 0.0511(4) 0.037(2) Uani d 1 . .
H H28A 0.793430 0.055486 0.028955 0.056 Uiso calc 1 . .
H H28B 0.720884 0.015693 0.063249 0.056 Uiso calc 1 . .
H H28C 0.738618 0.082261 0.087233 0.056 Uiso calc 1 . .
C C29 0.6683(7) 0.0821(5) -0.0500(4) 0.042(3) Uani d 1 . .
H H29A 0.732315 0.078142 -0.064615 0.063 Uiso calc 1 . .
H H29B 0.624846 0.114756 -0.079725 0.063 Uiso calc 1 . .
H H29C 0.655441 0.035864 -0.044414 0.063 Uiso calc 1 . .
C C30 0.3187(7) 0.1296(6) -0.0298(4) 0.051(3) Uani d 1 . .
H H30A 0.332916 0.093061 -0.055565 0.076 Uiso calc 1 . .
H H30B 0.312673 0.175646 -0.054935 0.076 Uiso calc 1 . .
H H30C 0.260185 0.129073 -0.008084 0.076 Uiso calc 1 . .
C C31 0.4268(6) 0.0666(5) 0.1879(4) 0.034(2) Uani d 1 . .
C C32 0.3607(7) 0.0185(5) 0.1903(4) 0.047(3) Uani d 1 . .
H H32A 0.353718 -0.002824 0.232348 0.071 Uiso calc 1 . .
H H32B 0.386545 -0.018496 0.165873 0.071 Uiso calc 1 . .
H H32C 0.299727 0.046281 0.174210 0.071 Uiso calc 1 . .
C C33 0.3757(7) 0.1302(6) 0.2167(5) 0.055(3) Uani d 1 . .
H H33A 0.416934 0.161084 0.217565 0.082 Uiso calc 1 . .
H H33B 0.357268 0.114478 0.258106 0.082 Uiso calc 1 . .
H H33C 0.320107 0.155996 0.192834 0.082 Uiso calc 1 . .
C C34 0.5124(7) 0.0250(6) 0.2244(4) 0.053(3) Uani d 1 . .
H H34A 0.547131 0.057152 0.234258 0.079 Uiso calc 1 . .
H H34B 0.552009 -0.008470 0.200700 0.079 Uiso calc 1 . .
H H34C 0.493308 -0.000595 0.261959 0.079 Uiso calc 1 . .
C C35 0.7983(7) 0.4396(5) 0.1820(5) 0.046(3) Uani d 1 . .
H H35A 0.771663 0.464331 0.142210 0.055 Uiso calc 1 . .
H H35B 0.858148 0.405900 0.174839 0.055 Uiso calc 1 . .
C C36 0.8154(10) 0.4919(7) 0.2183(7) 0.108(5) Uani d 1 . .
H H36A 0.849780 0.522140 0.193511 0.162 Uiso calc 1 . .
H H36B 0.851954 0.466926 0.254335 0.162 Uiso calc 1 . .
H H36C 0.755685 0.520675 0.230621 0.162 Uiso calc 1 . .
C C37 0.5900(6) 0.4687(4) 0.1233(4) 0.026(2) Uani d 1 . .
C C38 0.6229(6) 0.4907(4) 0.0646(4) 0.026(2) Uani d 1 . .
C C39 0.6142(6) 0.5629(5) 0.0507(4) 0.032(2) Uani d 1 . .
H H39 0.636160 0.580523 0.012373 0.038 Uiso calc 1 . .
C C40 0.5758(7) 0.6105(5) 0.0893(4) 0.036(2) Uani d 1 . .
C C41 0.5370(7) 0.5857(4) 0.1428(4) 0.037(3) Uani d 1 . .
H H41 0.507827 0.618175 0.168752 0.045 Uiso calc 1 . .
C C42 0.5386(6) 0.5156(5) 0.1604(4) 0.033(2) Uani d 1 . .
C C43 0.6628(6) 0.4448(4) 0.0168(4) 0.029(2) Uani d 1 . .
C C44 0.6274(6) 0.3784(4) 0.0206(4) 0.032(2) Uani d 1 . .
H H44A 0.559408 0.391002 0.024423 0.049 Uiso calc 1 . .
H H44B 0.654808 0.344498 0.056026 0.049 Uiso calc 1 . .
H H44C 0.645460 0.357477 -0.016148 0.049 Uiso calc 1 . .
C C45 0.7703(6) 0.4244(4) 0.0211(4) 0.031(2) Uani d 1 . .
H H45A 0.792304 0.467134 0.016722 0.046 Uiso calc 1 . .
H H45B 0.796952 0.397658 -0.011322 0.046 Uiso calc 1 . .
H H45C 0.789796 0.395668 0.060444 0.046 Uiso calc 1 . .
C C46 0.6368(7) 0.4860(5) -0.0469(4) 0.038(2) Uani d 1 . .
H H46A 0.568858 0.500883 -0.050993 0.057 Uiso calc 1 . .
H H46B 0.663221 0.455937 -0.077165 0.057 Uiso calc 1 . .
H H46C 0.661687 0.527412 -0.053290 0.057 Uiso calc 1 . .
C C47 0.5721(8) 0.6866(5) 0.0715(5) 0.054(3) Uani d 1 . .
H H47A 0.537811 0.712931 0.102315 0.082 Uiso calc 1 . .
H H47B 0.540582 0.704395 0.032395 0.082 Uiso calc 1 . .
H H47C 0.635607 0.692468 0.068179 0.082 Uiso calc 1 . .
C C48 0.4841(7) 0.4956(5) 0.2188(4) 0.038(2) Uani d 1 . .
C C49 0.3979(7) 0.5554(5) 0.2232(5) 0.052(3) Uani d 1 . .
H H49A 0.357244 0.540481 0.255453 0.079 Uiso calc 1 . .
H H49B 0.364402 0.568084 0.184563 0.079 Uiso calc 1 . .
H H49C 0.416344 0.596175 0.232392 0.079 Uiso calc 1 . .
C C50 0.5427(8) 0.4850(6) 0.2746(5) 0.064(4) Uani d 1 . .
H H50A 0.504436 0.478653 0.310869 0.097 Uiso calc 1 . .
H H50B 0.566582 0.526314 0.274571 0.097 Uiso calc 1 . .
H H50C 0.594926 0.443306 0.274696 0.097 Uiso calc 1 . .
C C51 0.4496(7) 0.4296(5) 0.2173(5) 0.050(3) Uani d 1 . .
H H51A 0.407618 0.423540 0.251579 0.076 Uiso calc 1 . .
H H51B 0.502957 0.388318 0.219950 0.076 Uiso calc 1 . .
H H51C 0.416150 0.435056 0.179314 0.076 Uiso calc 1 . .
C C52 0.9445(8) 0.1236(6) 0.4063(5) 0.061(3) Uani d 1 . .
H H52A 0.885155 0.144586 0.425937 0.073 Uiso calc 1 . .
H H52B 0.946396 0.074392 0.403294 0.073 Uiso calc 1 . .
C C53 1.0243(9) 0.1257(7) 0.4425(6) 0.086(5) Uani d 1 . .
H H53A 1.020801 0.100062 0.483482 0.129 Uiso calc 1 . .
H H53B 1.022321 0.174656 0.444801 0.129 Uiso calc 1 . .
H H53C 1.082680 0.103847 0.423296 0.129 Uiso calc 1 . .
C C54 0.9674(7) 0.3003(5) 0.3551(4) 0.041(3) Uani d 1 . .
C C55 1.0617(6) 0.2896(5) 0.3354(5) 0.040(3) Uani d 1 . .
C C56 1.1223(6) 0.2930(5) 0.3796(4) 0.034(2) Uani d 1 . .
H H56 1.185904 0.287310 0.368480 0.041 Uiso calc 1 . .
C C57 1.0994(7) 0.3034(5) 0.4364(4) 0.035(2) Uani d 1 . .
C C58 1.0067(8) 0.3193(6) 0.4520(5) 0.053(3) Uani d 1 . .
H H58 0.989925 0.328096 0.491923 0.063 Uiso calc 1 . .
C C59 0.9355(7) 0.3230(6) 0.4113(5) 0.046(3) Uani d 1 . .
C C60 1.0964(6) 0.2790(5) 0.2713(4) 0.035(2) Uani d 1 . .
C C61 1.0278(7) 0.3276(5) 0.2230(4) 0.046(3) Uani d 1 . .
H H61A 0.968021 0.315277 0.227150 0.069 Uiso calc 1 . .
H H61B 1.053415 0.321827 0.182506 0.069 Uiso calc 1 . .
H H61C 1.018442 0.376549 0.228641 0.069 Uiso calc 1 . .
C C62 1.1134(7) 0.2024(5) 0.2612(4) 0.045(3) Uani d 1 . .
H H62A 1.053582 0.190727 0.260167 0.067 Uiso calc 1 . .
H H62B 1.151348 0.171146 0.294417 0.067 Uiso calc 1 . .
H H62C 1.146135 0.196530 0.222730 0.067 Uiso calc 1 . .
C C63 1.1899(7) 0.2986(6) 0.2588(5) 0.054(3) Uani d 1 . .
H H63A 1.238854 0.264163 0.283629 0.081 Uiso calc 1 . .
H H63B 1.184220 0.345425 0.268929 0.081 Uiso calc 1 . .
H H63C 1.206120 0.298759 0.215854 0.081 Uiso calc 1 . .
C C64 1.1695(8) 0.3047(6) 0.4815(5) 0.053(3) Uani d 1 . .
H H64A 1.230814 0.276578 0.470931 0.079 Uiso calc 1 . .
H H64B 1.151592 0.285123 0.521930 0.079 Uiso calc 1 . .
H H64C 1.172050 0.353266 0.481160 0.079 Uiso calc 1 . .
C C65 0.8319(7) 0.3478(6) 0.4287(5) 0.050(3) Uani d 1 . .
C C66 0.7984(7) 0.2830(6) 0.4635(5) 0.054(3) Uani d 1 . .
H H66A 0.797884 0.250242 0.435528 0.081 Uiso calc 1 . .
H H66B 0.735543 0.299569 0.479493 0.081 Uiso calc 1 . .
H H66C 0.841129 0.259108 0.497004 0.081 Uiso calc 1 . .
C C67 0.7704(7) 0.3870(6) 0.3761(5) 0.060(3) Uani d 1 . .
H H67A 0.791714 0.428285 0.357923 0.090 Uiso calc 1 . .
H H67B 0.706110 0.402108 0.390223 0.090 Uiso calc 1 . .
H H67C 0.773408 0.356244 0.345847 0.090 Uiso calc 1 . .
C C68 0.8228(10) 0.3982(7) 0.4766(7) 0.095(5) Uani d 1 . .
H H68A 0.850547 0.436854 0.460300 0.143 Uiso calc 1 . .
H H68B 0.855279 0.372072 0.513774 0.143 Uiso calc 1 . .
H H68C 0.756836 0.417247 0.485580 0.143 Uiso calc 1 . .
C C69 1.0917(7) 0.0871(5) 0.0743(4) 0.039(3) Uani d 1 . .
H H69A 1.075826 0.092699 0.116903 0.047 Uiso calc 1 . .
H H69B 1.160376 0.073105 0.070444 0.047 Uiso calc 1 . .
C C70 1.0517(7) 0.0327(5) 0.0570(5) 0.051(3) Uani d 1 . .
H H70A 1.074935 -0.011665 0.084490 0.077 Uiso calc 1 . .
H H70B 1.070061 0.025966 0.015390 0.077 Uiso calc 1 . .
H H70C 0.983671 0.047579 0.059728 0.077 Uiso calc 1 . .
C C71 1.0134(6) 0.2818(4) -0.0495(4) 0.026(2) Uani d 1 . .
C C72 0.9917(6) 0.2653(4) -0.1050(4) 0.031(2) Uani d 1 . .
C C73 1.0527(7) 0.2730(4) -0.1528(4) 0.037(2) Uani d 1 . .
H H73 1.042073 0.259462 -0.190048 0.044 Uiso calc 1 . .
C C74 1.1280(8) 0.2996(5) -0.1482(5) 0.044(3) Uani d 1 . .
C C75 1.1420(6) 0.3204(5) -0.0943(5) 0.038(3) Uani d 1 . .
H H75 1.193577 0.339199 -0.091062 0.046 Uiso calc 1 . .
C C76 1.0829(6) 0.3147(5) -0.0443(4) 0.033(2) Uani d 1 . .
C C77 0.9036(6) 0.2416(5) -0.1166(4) 0.033(2) Uani d 1 . .
C C78 0.8147(6) 0.2877(5) -0.0907(4) 0.035(2) Uani d 1 . .
H H78A 0.810544 0.337353 -0.105563 0.052 Uiso calc 1 . .
H H78B 0.817514 0.279041 -0.046407 0.052 Uiso calc 1 . .
H H78C 0.759700 0.275738 -0.103920 0.052 Uiso calc 1 . .
C C79 0.8871(8) 0.2479(6) -0.1846(4) 0.048(3) Uani d 1 . .
H H79A 0.889644 0.294701 -0.204979 0.072 Uiso calc 1 . .
H H79B 0.825743 0.240804 -0.191010 0.072 Uiso calc 1 . .
H H79C 0.935332 0.212171 -0.201310 0.072 Uiso calc 1 . .
C C80 0.9163(7) 0.1633(4) -0.0895(4) 0.038(2) Uani d 1 . .
H H80A 0.864104 0.147275 -0.101772 0.057 Uiso calc 1 . .
H H80B 0.918179 0.157686 -0.045227 0.057 Uiso calc 1 . .
H H80C 0.974741 0.135280 -0.104367 0.057 Uiso calc 1 . .
C C81 1.1943(7) 0.3064(6) -0.2018(4) 0.053(3) Uani d 1 . .
H H81A 1.219160 0.260382 -0.214485 0.080 Uiso calc 1 . .
H H81B 1.245698 0.323397 -0.189719 0.080 Uiso calc 1 . .
H H81C 1.160443 0.339681 -0.235588 0.080 Uiso calc 1 . .
C C82 1.1036(6) 0.3432(5) 0.0127(4) 0.035(2) Uani d 1 . .
C C83 1.1596(6) 0.2834(5) 0.0592(4) 0.039(2) Uani d 1 . .
H H83A 1.168604 0.301855 0.095751 0.058 Uiso calc 1 . .
H H83B 1.220329 0.262968 0.041941 0.058 Uiso calc 1 . .
H H83C 1.125579 0.247168 0.069567 0.058 Uiso calc 1 . .
C C84 1.1600(7) 0.3967(5) -0.0031(5) 0.047(3) Uani d 1 . .
H H84A 1.164020 0.418618 0.032434 0.071 Uiso calc 1 . .
H H84B 1.129685 0.432915 -0.036311 0.071 Uiso calc 1 . .
H H84C 1.222759 0.373357 -0.015584 0.071 Uiso calc 1 . .
C C85 1.0129(6) 0.3813(5) 0.0410(4) 0.038(2) Uani d 1 . .
H H85A 1.027348 0.405876 0.072325 0.058 Uiso calc 1 . .
H H85B 0.979013 0.347044 0.059282 0.058 Uiso calc 1 . .
H H85C 0.974315 0.415423 0.009652 0.058 Uiso calc 1 . .
C C86 0.4057(6) 0.1639(6) 0.3622(4) 0.041(3) Uani d 1 . .
H H86A 0.459056 0.127670 0.349601 0.049 Uiso calc 1 . .
H H86B 0.379496 0.197594 0.325716 0.049 Uiso calc 1 . .
C C87 0.3325(6) 0.1303(5) 0.3929(4) 0.039(3) Uani d 1 . .
H H87A 0.308107 0.107460 0.364105 0.059 Uiso calc 1 . .
H H87B 0.281652 0.166331 0.407045 0.059 Uiso calc 1 . .
H H87C 0.360193 0.095128 0.427517 0.059 Uiso calc 1 . .
C C88 0.4850(6) 0.2517(5) 0.5047(4) 0.025(2) Uani d 1 . .
C C89 0.4951(6) 0.1942(5) 0.5514(4) 0.026(2) Uani d 1 . .
C C90 0.4280(6) 0.2027(4) 0.5968(4) 0.028(2) Uani d 1 . .
H H90 0.427824 0.164313 0.628120 0.034 Uiso calc 1 . .
C C91 0.3613(6) 0.2660(6) 0.5976(4) 0.037(3) Uani d 1 . .
C C92 0.3630(6) 0.3212(5) 0.5547(4) 0.031(2) Uani d 1 . .
H H92 0.318800 0.364650 0.557000 0.037 Uiso calc 1 . .
C C93 0.4267(6) 0.3176(4) 0.5070(4) 0.026(2) Uani d 1 . .
C C94 0.5730(6) 0.1247(5) 0.5560(4) 0.032(2) Uani d 1 . .
C C95 0.6675(6) 0.1372(5) 0.5382(4) 0.040(3) Uani d 1 . .
H H95A 0.669057 0.152744 0.494361 0.059 Uiso calc 1 . .
H H95B 0.716039 0.093427 0.549168 0.059 Uiso calc 1 . .
H H95C 0.678393 0.173394 0.559446 0.059 Uiso calc 1 . .
C C96 0.5821(7) 0.0863(5) 0.6233(4) 0.047(3) Uani d 1 . .
H H96A 0.633948 0.043943 0.626607 0.070 Uiso calc 1 . .
H H96B 0.524198 0.073223 0.635802 0.070 Uiso calc 1 . .
H H96C 0.593696 0.117804 0.649553 0.070 Uiso calc 1 . .
C C97 0.5482(7) 0.0748(4) 0.5184(4) 0.040(3) Uani d 1 . .
H H97A 0.549989 0.093933 0.475271 0.060 Uiso calc 1 . .
H H97B 0.485492 0.069734 0.529241 0.060 Uiso calc 1 . .
H H97C 0.593157 0.028755 0.526575 0.060 Uiso calc 1 . .
C C98 0.2884(7) 0.2728(6) 0.6488(4) 0.047(3) Uani d 1 . .
H H98A 0.225884 0.290638 0.631277 0.071 Uiso calc 1 . .
H H98B 0.299236 0.305517 0.674150 0.071 Uiso calc 1 . .
H H98C 0.293806 0.226691 0.673608 0.071 Uiso calc 1 . .
C C99 0.4251(7) 0.3849(5) 0.4606(4) 0.039(2) Uani d 1 . .
C C100 0.3710(7) 0.3885(5) 0.4039(4) 0.041(3) Uani d 1 . .
H H10D 0.398942 0.347213 0.384647 0.062 Uiso calc 1 . .
H H10E 0.372820 0.431191 0.375726 0.062 Uiso calc 1 . .
H H10F 0.306182 0.389310 0.414700 0.062 Uiso calc 1 . .
C C101 0.3761(9) 0.4520(5) 0.4879(5) 0.064(4) Uani d 1 . .
H H10G 0.380932 0.493790 0.459351 0.096 Uiso calc 1 . .
H H10H 0.406164 0.451277 0.526124 0.096 Uiso calc 1 . .
H H10I 0.310306 0.453334 0.495327 0.096 Uiso calc 1 . .
C C102 0.5242(7) 0.3926(5) 0.4446(4) 0.046(3) Uani d 1 . .
H H10J 0.549989 0.365244 0.412458 0.069 Uiso calc 1 . .
H H10K 0.563903 0.375240 0.480585 0.069 Uiso calc 1 . .
H H10L 0.521659 0.442193 0.430683 0.069 Uiso calc 1 . .
C C103 0.7304(9) 0.3673(9) 0.6413(6) 0.107(6) Uani d 1 . .
H H13D 0.785922 0.368061 0.616159 0.161 Uiso calc 1 . .
H H13E 0.748763 0.337029 0.680207 0.161 Uiso calc 1 . .
H H13F 0.699317 0.415024 0.648173 0.161 Uiso calc 1 . .
C C104 0.6660(9) 0.3395(7) 0.6099(6) 0.087(5) Uani d 1 . .
H H14D 0.701228 0.294554 0.597675 0.104 Uiso calc 1 . .
H H14E 0.643824 0.372888 0.572491 0.104 Uiso calc 1 . .
C C105 0.5830(9) 0.3274(6) 0.6458(5) 0.075(4) Uani d 1 . .
H H15D 0.548536 0.372367 0.658413 0.089 Uiso calc 1 . .
H H15E 0.541647 0.314647 0.618698 0.089 Uiso calc 1 . .
C C106 0.6007(7) 0.2728(5) 0.7006(5) 0.058(3) Uani d 1 . .
H H16D 0.637640 0.287810 0.729049 0.070 Uiso calc 1 . .
H H16E 0.640111 0.229031 0.688414 0.070 Uiso calc 1 . .
C C107 0.5190(7) 0.2555(5) 0.7344(4) 0.056(3) Uani d 1 . .
H H17D 0.484164 0.297560 0.751437 0.068 Uiso calc 1 . .
H H17E 0.477495 0.246835 0.704828 0.068 Uiso calc 1 . .
C C108 0.5373(8) 0.1946(6) 0.7845(5) 0.072(4) Uani d 1 . .
H H18D 0.578036 0.153644 0.768648 0.086 Uiso calc 1 . .
H H18E 0.572394 0.205603 0.816422 0.086 Uiso calc 1 . .
C C109 0.4545(8) 0.1737(7) 0.8130(6) 0.078(4) Uani d 1 . .
H H19D 0.474794 0.133648 0.845444 0.118 Uiso calc 1 . .
H H19E 0.420287 0.160385 0.782425 0.118 Uiso calc 1 . .
H H19F 0.413870 0.213221 0.829851 0.118 Uiso calc 1 . .
C C110 0.0023(18) 0.5193(13) 0.4373(9) 0.252(8) Uani d 1 . .
H H10M -0.007577 0.478107 0.464508 0.378 Uiso calc 1 . .
H H10N -0.041076 0.561851 0.447776 0.378 Uiso calc 1 . .
H H10O 0.066441 0.522143 0.441453 0.378 Uiso calc 1 . .
C C111 -0.0145(13) 0.5127(14) 0.3718(8) 0.224(7) Uani d 1 . .
H H11D -0.031274 0.468365 0.369814 0.269 Uiso calc 1 . .
H H11E -0.064575 0.552761 0.352880 0.269 Uiso calc 1 . .
C C112 0.0790(11) 0.5132(13) 0.3412(7) 0.212(7) Uani d 1 . .
H H12D 0.105726 0.548618 0.354657 0.255 Uiso calc 1 . .
H H12E 0.123789 0.466463 0.350235 0.255 Uiso calc 1 . .
C C113 0.0558(11) 0.5319(12) 0.2743(7) 0.227(7) Uani d 1 . .
H H13G 0.003583 0.513112 0.265207 0.272 Uiso calc 1 . .
H H13H 0.038084 0.583526 0.261809 0.272 Uiso calc 1 . .
C C114 0.1423(14) 0.4991(10) 0.2421(6) 0.228(7) Uani d 1 . .
H H14G 0.198173 0.498125 0.264986 0.273 Uiso calc 1 . .
H H14H 0.143363 0.450384 0.237975 0.273 Uiso calc 1 . .
C C115 0.1409(14) 0.5431(10) 0.1813(8) 0.212(7) Uani d 1 . .
H H15G 0.101665 0.591265 0.182298 0.254 Uiso calc 1 . .
H H15H 0.204700 0.545830 0.169075 0.254 Uiso calc 1 . .
C C116 0.1020(16) 0.5095(10) 0.1376(8) 0.184(7) Uani d 1 . .
H H16G 0.097601 0.538370 0.097422 0.276 Uiso calc 1 . .
H H16H 0.039836 0.505215 0.151024 0.276 Uiso calc 1 . .
H H16I 0.142876 0.462656 0.135533 0.276 Uiso calc 1 . .

loop_
_atom_site_aniso_label
_atom_site_aniso_U_11
_atom_site_aniso_U_22
_atom_site_aniso_U_33
_atom_site_aniso_U_12
_atom_site_aniso_U_13
_atom_site_aniso_U_23
Lu1 0.0200(2) 0.0269(2) 0.0177(2) -0.01156(18) 0.00297(17) -0.00276(17)
Lu2 0.0197(2) 0.0240(2) 0.0181(2) -0.00758(17) 0.00353(17) -0.00374(17)
P1 0.0249(14) 0.0231(13) 0.0270(13) -0.0044(10) 0.0046(10) -0.0017(10)
P2 0.0199(13) 0.0325(13) 0.0247(13) -0.0124(10) 0.0036(10) -0.0075(10)
P3 0.0367(16) 0.0247(13) 0.0287(14) -0.0088(11) 0.0059(12) -0.0005(11)
P4 0.0332(16) 0.0568(18) 0.0258(14) -0.0258(14) 0.0023(11) -0.0107(12)
P5 0.0248(14) 0.0312(14) 0.0236(13) -0.0119(11) 0.0056(10) -0.0030(10)
P6 0.0232(13) 0.0288(13) 0.0198(12) -0.0070(10) 0.0050(10) -0.0022(10)
O1 0.018(3) 0.030(3) 0.032(4) -0.002(3) 0.007(3) -0.004(3)
O2 0.032(4) 0.024(3) 0.027(3) -0.006(3) 0.010(3) 0.000(3)
O3 0.023(3) 0.027(3) 0.031(4) -0.006(3) 0.007(3) -0.005(3)
O4 0.035(4) 0.030(4) 0.023(3) -0.006(3) 0.000(3) -0.004(3)
O5 0.022(3) 0.037(4) 0.029(4) -0.012(3) 0.002(3) -0.010(3)
O6 0.020(3) 0.033(3) 0.027(3) -0.011(3) 0.008(3) -0.009(3)
O7 0.029(4) 0.027(3) 0.030(4) -0.002(3) 0.004(3) -0.007(3)
O8 0.023(3) 0.030(3) 0.023(3) -0.007(3) -0.001(3) -0.001(3)
O9 0.030(4) 0.029(3) 0.035(4) -0.012(3) 0.009(3) -0.004(3)
O10 0.024(4) 0.036(4) 0.031(4) -0.009(3) 0.014(3) 0.002(3)
O11 0.041(4) 0.032(4) 0.034(4) -0.014(3) 0.002(3) -0.004(3)
O12 0.027(4) 0.029(4) 0.033(4) -0.008(3) 0.010(3) -0.003(3)
O13 0.033(4) 0.059(4) 0.021(3) -0.023(3) 0.006(3) -0.007(3)
O14 0.032(4) 0.043(4) 0.022(3) -0.023(3) 0.003(3) -0.014(3)
O15 0.027(4) 0.094(6) 0.031(4) -0.015(4) -0.003(3) -0.008(4)
O16 0.054(5) 0.063(5) 0.031(4) -0.035(4) 0.000(3) -0.018(3)
O17 0.017(3) 0.036(3) 0.027(3) -0.014(3) 0.009(3) -0.004(3)
O18 0.033(4) 0.039(4) 0.019(3) -0.016(3) 0.003(3) -0.006(3)
O19 0.025(4) 0.028(3) 0.030(3) -0.001(3) 0.008(3) 0.003(3)
O20 0.027(4) 0.033(3) 0.019(3) -0.012(3) 0.012(3) 0.000(3)
O21 0.028(4) 0.029(3) 0.019(3) -0.005(3) 0.007(3) -0.004(3)
O22 0.024(3) 0.038(4) 0.015(3) -0.005(3) 0.007(3) -0.005(3)
O23 0.016(3) 0.046(4) 0.024(3) -0.010(3) 0.002(3) -0.012(3)
O24 0.021(3) 0.038(4) 0.023(3) -0.010(3) 0.004(3) -0.006(3)
C1 0.036(6) 0.029(5) 0.032(5) -0.002(4) 0.001(4) -0.014(4)
C2 0.049(7) 0.042(6) 0.045(6) -0.017(5) -0.006(5) -0.015(5)
C3 0.028(5) 0.027(5) 0.020(5) -0.007(4) 0.002(4) -0.009(4)
C4 0.024(5) 0.036(6) 0.025(5) -0.007(4) 0.001(4) -0.005(4)
C5 0.037(6) 0.029(5) 0.031(6) 0.001(5) 0.000(5) 0.000(4)
C6 0.043(7) 0.028(5) 0.037(6) -0.007(5) 0.015(5) 0.004(4)
C7 0.029(6) 0.030(5) 0.034(6) -0.008(4) 0.015(4) 0.000(4)
C8 0.031(6) 0.028(5) 0.019(5) -0.003(4) 0.002(4) 0.003(4)
C9 0.036(6) 0.034(5) 0.032(6) -0.015(5) 0.007(4) 0.002(4)
C10 0.026(6) 0.060(7) 0.051(7) -0.014(5) 0.009(5) 0.011(6)
C11 0.017(5) 0.052(7) 0.059(7) -0.004(5) 0.000(5) 0.003(5)
C12 0.039(7) 0.049(7) 0.087(9) -0.016(5) 0.004(6) -0.024(6)
C13 0.053(8) 0.039(7) 0.077(9) -0.002(6) 0.021(6) 0.013(6)
C14 0.027(6) 0.032(5) 0.034(6) -0.006(4) 0.009(4) 0.005(4)
C15 0.028(6) 0.038(6) 0.025(5) -0.001(4) 0.010(4) 0.001(4)
C16 0.037(6) 0.032(6) 0.045(6) -0.005(5) 0.013(5) 0.008(5)
C17 0.033(6) 0.039(6) 0.034(6) -0.020(5) 0.015(5) -0.006(4)
C18 0.034(7) 0.060(7) 0.043(7) 0.012(5) -0.007(5) -0.006(6)
C19 0.069(9) 0.048(7) 0.070(9) -0.005(6) -0.030(7) 0.008(6)
C20 0.018(5) 0.027(5) 0.028(5) -0.011(4) 0.001(4) -0.008(4)
C21 0.035(6) 0.024(5) 0.021(5) -0.013(4) -0.002(4) -0.003(4)
C22 0.044(7) 0.053(6) 0.026(5) -0.033(5) 0.006(5) -0.015(5)
C23 0.044(7) 0.041(6) 0.033(6) -0.023(5) -0.008(5) -0.004(5)
C24 0.027(6) 0.048(6) 0.031(6) -0.017(5) 0.007(4) -0.009(5)
C25 0.036(6) 0.039(6) 0.015(5) -0.020(5) 0.000(4) -0.007(4)
C26 0.039(6) 0.034(5) 0.022(5) -0.013(5) 0.005(4) -0.007(4)
C27 0.029(6) 0.039(6) 0.034(5) -0.017(4) 0.011(4) -0.007(4)
C28 0.038(6) 0.046(6) 0.028(5) -0.010(5) 0.003(5) -0.004(5)
C29 0.043(7) 0.054(7) 0.031(6) -0.013(5) 0.008(5) -0.010(5)
C30 0.047(7) 0.081(8) 0.033(6) -0.040(6) -0.011(5) 0.003(6)
C31 0.029(6) 0.051(6) 0.031(5) -0.023(5) -0.001(4) -0.006(5)
C32 0.059(7) 0.058(7) 0.035(6) -0.040(6) 0.016(5) -0.002(5)
C33 0.042(7) 0.100(9) 0.042(7) -0.042(7) 0.017(5) -0.032(6)
C34 0.058(8) 0.073(8) 0.028(6) -0.035(6) -0.001(5) 0.018(5)
C35 0.039(7) 0.042(6) 0.056(7) -0.011(5) 0.004(5) -0.009(5)
C36 0.113(11) 0.094(10) 0.143(12) -0.057(9) 0.050(10) -0.056(9)
C37 0.028(5) 0.018(5) 0.029(5) -0.005(4) 0.004(4) -0.001(4)
C38 0.017(5) 0.029(5) 0.034(5) -0.002(4) -0.008(4) -0.011(4)
C39 0.033(6) 0.033(5) 0.030(5) -0.011(4) -0.001(4) -0.001(4)
C40 0.034(6) 0.037(6) 0.035(6) -0.004(5) 0.002(5) -0.005(5)
C41 0.049(7) 0.022(5) 0.037(6) 0.005(5) 0.002(5) -0.016(4)
C42 0.025(5) 0.029(5) 0.040(6) 0.001(4) 0.005(4) -0.007(4)
C43 0.027(5) 0.031(5) 0.032(5) -0.011(4) 0.013(4) -0.007(4)
C44 0.031(6) 0.032(5) 0.035(6) -0.007(4) 0.006(4) -0.010(4)
C45 0.028(6) 0.032(5) 0.034(5) -0.009(4) 0.009(4) -0.010(4)
C46 0.052(7) 0.036(6) 0.024(5) -0.009(5) -0.001(5) -0.003(4)
C47 0.056(8) 0.037(6) 0.070(8) -0.009(6) 0.001(6) -0.012(6)
C48 0.040(6) 0.038(6) 0.033(6) -0.002(5) 0.007(5) -0.013(5)
C49 0.044(7) 0.055(7) 0.052(7) 0.005(6) 0.005(6) -0.021(6)
C50 0.058(8) 0.096(10) 0.035(7) -0.014(7) 0.012(6) -0.012(6)
C51 0.039(7) 0.059(7) 0.042(6) -0.003(5) 0.026(5) 0.000(5)
C52 0.056(8) 0.060(8) 0.062(8) -0.005(6) -0.012(7) -0.008(6)
C53 0.097(11) 0.087(10) 0.071(9) -0.022(9) -0.054(8) 0.006(8)
C54 0.040(7) 0.053(7) 0.034(6) -0.011(5) -0.003(5) -0.017(5)
C55 0.020(6) 0.050(7) 0.054(7) -0.012(5) 0.003(5) -0.015(5)
C56 0.020(5) 0.037(6) 0.042(6) -0.006(4) -0.005(5) -0.002(5)
C57 0.031(6) 0.052(7) 0.033(6) -0.026(5) -0.005(5) -0.009(5)
C58 0.053(8) 0.074(8) 0.040(7) -0.033(6) 0.003(6) -0.007(6)
C59 0.044(7) 0.059(7) 0.041(7) -0.021(6) -0.003(5) -0.010(5)
C60 0.025(6) 0.047(6) 0.038(6) -0.010(5) 0.011(4) -0.019(5)
C61 0.041(7) 0.055(7) 0.049(7) -0.022(5) 0.002(5) -0.014(5)
C62 0.036(6) 0.055(7) 0.038(6) -0.004(5) 0.005(5) -0.007(5)
C63 0.024(6) 0.087(9) 0.051(7) -0.018(6) 0.017(5) -0.010(6)
C64 0.056(8) 0.068(8) 0.044(7) -0.030(6) -0.018(6) -0.006(6)
C65 0.025(6) 0.065(8) 0.061(8) -0.005(5) 0.011(5) -0.025(6)
C66 0.053(8) 0.072(8) 0.047(7) -0.034(6) 0.022(6) -0.017(6)
C67 0.036(7) 0.063(8) 0.064(8) 0.005(6) 0.009(6) 0.005(6)
C68 0.089(11) 0.093(11) 0.124(13) -0.026(9) 0.016(10) -0.074(10)
C69 0.037(6) 0.034(6) 0.040(6) -0.003(5) -0.003(5) 0.001(5)
C70 0.046(7) 0.045(7) 0.054(7) 0.003(5) 0.004(6) -0.009(6)
C71 0.027(5) 0.021(5) 0.026(5) -0.007(4) 0.012(4) 0.000(4)
C72 0.036(6) 0.015(5) 0.034(6) -0.001(4) 0.009(4) 0.006(4)
C73 0.051(7) 0.022(5) 0.029(5) -0.002(5) 0.013(5) 0.002(4)
C74 0.055(7) 0.037(6) 0.039(7) -0.015(5) 0.020(5) -0.001(5)
C75 0.026(6) 0.028(5) 0.055(7) -0.007(4) 0.014(5) 0.004(5)
C76 0.032(6) 0.029(5) 0.036(6) -0.006(4) 0.006(5) -0.001(4)
C77 0.038(6) 0.039(6) 0.023(5) -0.018(5) 0.009(4) 0.003(4)
C78 0.040(6) 0.030(5) 0.037(6) -0.015(5) -0.001(5) -0.004(4)
C79 0.061(8) 0.065(7) 0.018(5) -0.022(6) 0.004(5) -0.002(5)
C80 0.046(7) 0.032(6) 0.037(6) -0.013(5) 0.013(5) -0.006(5)
C81 0.059(8) 0.065(8) 0.034(6) -0.017(6) 0.032(5) -0.009(5)
C82 0.024(5) 0.046(6) 0.038(6) -0.022(5) 0.007(4) 0.000(5)
C83 0.033(6) 0.052(7) 0.037(6) -0.021(5) 0.003(5) -0.009(5)
C84 0.044(7) 0.051(7) 0.053(7) -0.032(5) 0.010(5) 0.004(5)
C85 0.040(6) 0.044(6) 0.038(6) -0.020(5) 0.004(5) -0.013(5)
C86 0.029(6) 0.080(8) 0.024(5) -0.028(5) 0.010(4) -0.019(5)
C87 0.032(6) 0.046(6) 0.037(6) -0.007(5) 0.000(5) -0.005(5)
C88 0.026(5) 0.037(5) 0.015(5) -0.009(4) 0.006(4) -0.009(4)
C89 0.025(5) 0.036(5) 0.019(5) -0.010(4) 0.003(4) -0.009(4)
C90 0.032(6) 0.029(5) 0.025(5) -0.014(4) 0.002(4) 0.001(4)
C91 0.028(6) 0.068(7) 0.021(5) -0.021(5) 0.012(4) -0.012(5)
C92 0.017(5) 0.051(6) 0.026(5) -0.006(4) -0.002(4) -0.011(5)
C93 0.017(5) 0.032(5) 0.029(5) -0.005(4) 0.005(4) -0.007(4)
C94 0.035(6) 0.029(5) 0.034(6) -0.009(4) -0.004(4) -0.004(4)
C95 0.035(6) 0.046(6) 0.035(6) -0.005(5) -0.008(5) -0.003(5)
C96 0.062(8) 0.038(6) 0.035(6) -0.009(5) -0.010(5) 0.002(5)
C97 0.055(7) 0.023(5) 0.036(6) -0.006(5) 0.010(5) 0.000(4)
C98 0.035(6) 0.072(8) 0.036(6) -0.015(6) 0.015(5) -0.014(6)
C99 0.044(7) 0.039(6) 0.033(6) -0.009(5) 0.006(5) -0.011(5)
C100 0.034(6) 0.042(6) 0.037(6) 0.003(5) -0.005(5) 0.006(5)
C101 0.090(10) 0.032(6) 0.065(8) -0.005(6) 0.016(7) -0.015(6)
C102 0.053(7) 0.054(7) 0.035(6) -0.021(6) 0.002(5) -0.008(5)
C103 0.078(11) 0.176(17) 0.076(11) -0.041(11) 0.011(9) -0.032(11)
C104 0.129(14) 0.077(10) 0.057(9) -0.032(10) -0.005(9) -0.010(8)
C105 0.088(11) 0.074(9) 0.064(9) -0.022(8) -0.018(8) -0.010(8)
C106 0.047(8) 0.058(8) 0.072(9) -0.008(6) -0.013(7) -0.023(7)
C107 0.060(8) 0.058(8) 0.052(8) -0.008(6) -0.011(6) -0.020(6)
C108 0.075(10) 0.093(10) 0.042(7) -0.014(8) -0.012(7) -0.008(7)
C109 0.072(10) 0.087(10) 0.072(10) -0.015(8) 0.009(8) -0.011(8)
C110 0.351(19) 0.195(13) 0.226(17) -0.100(15) -0.050(17) -0.022(15)
C111 0.325(17) 0.177(11) 0.196(15) -0.105(13) -0.051(15) -0.026(13)
C112 0.289(16) 0.160(10) 0.210(14) -0.089(12) -0.049(14) -0.026(12)
C113 0.277(16) 0.172(11) 0.237(15) -0.079(12) -0.016(14) -0.008(12)
C114 0.266(15) 0.179(12) 0.247(15) -0.091(11) -0.006(13) -0.006(11)
C115 0.244(15) 0.175(12) 0.230(15) -0.100(11) 0.018(13) -0.005(11)
C116 0.231(16) 0.154(13) 0.207(16) -0.129(11) 0.031(14) -0.022(12)

loop_
_atom_type_symbol
_atom_type_description
_atom_type_scat_dispersion_real
_atom_type_scat_dispersion_imag
_atom_type_scat_source
C C 0.0033 0.0016 'International Tables Vol C Tables 4.2.6.8 and 6.1.1.4'
H H 0.0000 0.0000 'International Tables Vol C Tables 4.2.6.8 and 6.1.1.4'
O O 0.0106 0.0060 'International Tables Vol C Tables 4.2.6.8 and 6.1.1.4'
P P 0.1023 0.0942 'International Tables Vol C Tables 4.2.6.8 and 6.1.1.4'
Lu Lu -0.4720 5.8584 'International Tables Vol C Tables 4.2.6.8 and 6.1.1.4'

loop_
_geom_angle_atom_site_label_1
_geom_angle_atom_site_label_2
_geom_angle_atom_site_label_3
_geom_angle_site_symmetry_1
_geom_angle_site_symmetry_3
_geom_angle
_geom_angle_publ_flag
O13 Lu1 O9 . . 84.0(2) ?
O13 Lu1 O5 . . 114.0(2) ?
O9 Lu1 O5 . . 84.5(2) ?
O13 Lu1 O1 . . 82.3(2) ?
O9 Lu1 O1 . . 158.5(2) ?
O5 Lu1 O1 . . 86.0(2) ?
O13 Lu1 O18 . . 91.9(2) ?
O9 Lu1 O18 . . 91.9(2) ?
O5 Lu1 O18 . . 153.2(2) ?
O1 Lu1 O18 . . 105.0(2) ?
O13 Lu1 O17 . . 154.3(2) ?
O9 Lu1 O17 . . 102.0(2) ?
O5 Lu1 O17 . . 91.5(2) ?
O1 Lu1 O17 . . 97.5(2) ?
O18 Lu1 O17 . . 63.25(19) ?
O10 Lu2 O2 . . 116.1(2) ?
O10 Lu2 O14 . . 85.0(2) ?
O2 Lu2 O14 . . 84.6(2) ?
O10 Lu2 O6 . . 87.3(2) ?
O2 Lu2 O6 . . 81.7(2) ?
O14 Lu2 O6 . . 159.44(19) ?
O10 Lu2 O21 . . 149.6(2) ?
O2 Lu2 O21 . . 93.77(19) ?
O14 Lu2 O21 . . 92.6(2) ?
O6 Lu2 O21 . . 103.4(2) ?
O10 Lu2 O22 . . 87.3(2) ?
O2 Lu2 O22 . . 156.3(2) ?
O14 Lu2 O22 . . 102.5(2) ?
O6 Lu2 O22 . . 96.2(2) ?
O21 Lu2 O22 . . 63.56(19) ?
O2 P1 O1 . . 114.5(3) ?
O2 P1 O3 . . 108.2(3) ?
O1 P1 O3 . . 110.3(3) ?
O2 P1 O4 . . 107.0(3) ?
O1 P1 O4 . . 110.0(3) ?
O3 P1 O4 . . 106.4(3) ?
O5 P2 O6 . . 113.3(3) ?
O5 P2 O7 . . 110.5(3) ?
O6 P2 O7 . . 110.6(3) ?
O5 P2 O8 . . 107.0(3) ?
O6 P2 O8 . . 111.1(3) ?
O7 P2 O8 . . 103.8(3) ?
O10 P3 O9 . . 114.6(3) ?
O10 P3 O11 . . 107.9(3) ?
O9 P3 O11 . . 111.3(4) ?
O10 P3 O12 . . 106.3(3) ?
O9 P3 O12 . . 109.4(3) ?
O11 P3 O12 . . 107.0(3) ?
O14 P4 O13 . . 114.0(4) ?
O14 P4 O16 . . 110.2(4) ?
O13 P4 O16 . . 106.1(4) ?
O14 P4 O15 . . 111.6(4) ?
O13 P4 O15 . . 109.1(4) ?
O16 P4 O15 . . 105.4(4) ?
O18 P5 O17 . . 105.1(3) ?
O18 P5 O20 . . 112.9(3) ?
O17 P5 O20 . . 109.8(3) ?
O18 P5 O19 . . 112.2(3) ?
O17 P5 O19 . . 114.1(3) ?
O20 P5 O19 . . 103.0(3) ?
O22 P6 O21 . . 105.7(3) ?
O22 P6 O24 . . 111.1(3) ?
O21 P6 O24 . . 111.5(3) ?
O22 P6 O23 . . 113.7(3) ?
O21 P6 O23 . . 112.9(3) ?
O24 P6 O23 . . 102.2(3) ?
P1 O1 Lu1 . . 123.5(3) ?
P1 O2 Lu2 . . 164.0(3) ?
C1 O3 P1 . . 123.2(5) ?
C3 O4 P1 . . 127.5(5) ?
P2 O5 Lu1 . . 164.4(4) ?
P2 O6 Lu2 . . 124.3(3) ?
C18 O7 P2 . . 126.7(6) ?
C20 O8 P2 . . 126.2(5) ?
P3 O9 Lu1 . . 127.5(3) ?
P3 O10 Lu2 . . 158.5(4) ?
C35 O11 P3 . . 121.6(6) ?
C37 O12 P3 . . 124.7(6) ?
P4 O13 Lu1 . . 162.0(4) ?
P4 O14 Lu2 . . 125.9(3) ?
C52 O15 P4 . . 126.3(6) ?
C54 O16 P4 . . 125.5(6) ?
P5 O17 Lu1 . . 95.6(3) ?
P5 O18 Lu1 . . 96.0(3) ?
C69 O19 P5 . . 121.0(5) ?
C71 O20 P5 . . 131.2(5) ?
P6 O21 Lu2 . . 95.5(3) ?
P6 O22 Lu2 . . 95.2(3) ?
C86 O23 P6 . . 117.8(5) ?
C88 O24 P6 . . 127.9(5) ?
O3 C1 C2 . . 107.9(7) ?
O3 C1 H1A . . 110.1 ?
C2 C1 H1A . . 110.1 ?
O3 C1 H1B . . 110.1 ?
C2 C1 H1B . . 110.1 ?
H1A C1 H1B . . 108.4 ?
C1 C2 H2A . . 109.5 ?
C1 C2 H2B . . 109.5 ?
H2A C2 H2B . . 109.5 ?
C1 C2 H2C . . 109.5 ?
H2A C2 H2C . . 109.5 ?
H2B C2 H2C . . 109.5 ?
C4 C3 C8 . . 125.2(8) ?
C4 C3 O4 . . 116.3(7) ?
C8 C3 O4 . . 118.5(7) ?
C5 C4 C3 . . 115.0(8) ?
C5 C4 C9 . . 119.5(8) ?
C3 C4 C9 . . 125.4(8) ?
C6 C5 C4 . . 123.1(9) ?
C6 C5 H5 . . 118.4 ?
C4 C5 H5 . . 118.4 ?
C7 C6 C5 . . 117.6(8) ?
C7 C6 C13 . . 121.9(9) ?
C5 C6 C13 . . 120.5(9) ?
C6 C7 C8 . . 124.5(8) ?
C6 C7 H7 . . 117.7 ?
C8 C7 H7 . . 117.7 ?
C7 C8 C3 . . 113.2(8) ?
C7 C8 C14 . . 118.9(8) ?
C3 C8 C14 . . 127.7(8) ?
C12 C9 C11 . . 106.5(8) ?
C12 C9 C10 . . 111.3(8) ?
C11 C9 C10 . . 106.3(8) ?
C12 C9 C4 . . 112.2(8) ?
C11 C9 C4 . . 110.7(7) ?
C10 C9 C4 . . 109.6(8) ?
C9 C10 H10A . . 109.5 ?
C9 C10 H10B . . 109.5 ?
H10A C10 H10B . . 109.5 ?
C9 C10 H10C . . 109.5 ?
H10A C10 H10C . . 109.5 ?
H10B C10 H10C . . 109.5 ?
C9 C11 H11A . . 109.5 ?
C9 C11 H11B . . 109.5 ?
H11A C11 H11B . . 109.5 ?
C9 C11 H11C . . 109.5 ?
H11A C11 H11C . . 109.5 ?
H11B C11 H11C . . 109.5 ?
C9 C12 H12A . . 109.5 ?
C9 C12 H12B . . 109.5 ?
H12A C12 H12B . . 109.5 ?
C9 C12 H12C . . 109.5 ?
H12A C12 H12C . . 109.5 ?
H12B C12 H12C . . 109.5 ?
C6 C13 H13A . . 109.5 ?
C6 C13 H13B . . 109.5 ?
H13A C13 H13B . . 109.5 ?
C6 C13 H13C . . 109.5 ?
H13A C13 H13C . . 109.5 ?
H13B C13 H13C . . 109.5 ?
C15 C14 C17 . . 110.1(7) ?
C15 C14 C16 . . 105.3(8) ?
C17 C14 C16 . . 106.8(7) ?
C15 C14 C8 . . 111.3(7) ?
C17 C14 C8 . . 112.9(8) ?
C16 C14 C8 . . 110.0(7) ?
C14 C15 H15A . . 109.5 ?
C14 C15 H15B . . 109.5 ?
H15A C15 H15B . . 109.5 ?
C14 C15 H15C . . 109.5 ?
H15A C15 H15C . . 109.5 ?
H15B C15 H15C . . 109.5 ?
C14 C16 H16A . . 109.5 ?
C14 C16 H16B . . 109.5 ?
H16A C16 H16B . . 109.5 ?
C14 C16 H16C . . 109.5 ?
H16A C16 H16C . . 109.5 ?
H16B C16 H16C . . 109.5 ?
C14 C17 H17A . . 109.5 ?
C14 C17 H17B . . 109.5 ?
H17A C17 H17B . . 109.5 ?
C14 C17 H17C . . 109.5 ?
H17A C17 H17C . . 109.5 ?
H17B C17 H17C . . 109.5 ?
O7 C18 C19 . . 112.5(9) ?
O7 C18 H18A . . 109.1 ?
C19 C18 H18A . . 109.1 ?
O7 C18 H18B . . 109.1 ?
C19 C18 H18B . . 109.1 ?
H18A C18 H18B . . 107.8 ?
C18 C19 H19A . . 109.5 ?
C18 C19 H19B . . 109.5 ?
H19A C19 H19B . . 109.5 ?
C18 C19 H19C . . 109.5 ?
H19A C19 H19C . . 109.5 ?
H19B C19 H19C . . 109.5 ?
C21 C20 C25 . . 122.3(8) ?
C21 C20 O8 . . 118.5(7) ?
C25 C20 O8 . . 119.2(7) ?
C22 C21 C20 . . 116.6(8) ?
C22 C21 C26 . . 118.3(8) ?
C20 C21 C26 . . 125.1(8) ?
C23 C22 C21 . . 123.3(9) ?
C23 C22 H22 . . 118.3 ?
C21 C22 H22 . . 118.3 ?
C22 C23 C24 . . 117.8(9) ?
C22 C23 C30 . . 121.5(9) ?
C24 C23 C30 . . 120.6(9) ?
C23 C24 C25 . . 122.3(9) ?
C23 C24 H24 . . 118.9 ?
C25 C24 H24 . . 118.9 ?
C24 C25 C20 . . 116.2(8) ?
C24 C25 C31 . . 118.4(8) ?
C20 C25 C31 . . 125.4(8) ?
C28 C26 C29 . . 105.8(7) ?
C28 C26 C27 . . 110.0(8) ?
C29 C26 C27 . . 108.3(7) ?
C28 C26 C21 . . 112.9(7) ?
C29 C26 C21 . . 109.9(7) ?
C27 C26 C21 . . 109.8(7) ?
C26 C27 H27A . . 109.5 ?
C26 C27 H27B . . 109.5 ?
H27A C27 H27B . . 109.5 ?
C26 C27 H27C . . 109.5 ?
H27A C27 H27C . . 109.5 ?
H27B C27 H27C . . 109.5 ?
C26 C28 H28A . . 109.5 ?
C26 C28 H28B . . 109.5 ?
H28A C28 H28B . . 109.5 ?
C26 C28 H28C . . 109.5 ?
H28A C28 H28C . . 109.5 ?
H28B C28 H28C . . 109.5 ?
C26 C29 H29A . . 109.5 ?
C26 C29 H29B . . 109.5 ?
H29A C29 H29B . . 109.5 ?
C26 C29 H29C . . 109.5 ?
H29A C29 H29C . . 109.5 ?
H29B C29 H29C . . 109.5 ?
C23 C30 H30A . . 109.5 ?
C23 C30 H30B . . 109.5 ?
H30A C30 H30B . . 109.5 ?
C23 C30 H30C . . 109.5 ?
H30A C30 H30C . . 109.5 ?
H30B C30 H30C . . 109.5 ?
C34 C31 C33 . . 110.7(8) ?
C34 C31 C32 . . 107.2(8) ?
C33 C31 C32 . . 107.3(8) ?
C34 C31 C25 . . 112.8(8) ?
C33 C31 C25 . . 110.3(8) ?
C32 C31 C25 . . 108.3(7) ?
C31 C32 H32A . . 109.5 ?
C31 C32 H32B . . 109.5 ?
H32A C32 H32B . . 109.5 ?
C31 C32 H32C . . 109.5 ?
H32A C32 H32C . . 109.5 ?
H32B C32 H32C . . 109.5 ?
C31 C33 H33A . . 109.5 ?
C31 C33 H33B . . 109.5 ?
H33A C33 H33B . . 109.5 ?
C31 C33 H33C . . 109.5 ?
H33A C33 H33C . . 109.5 ?
H33B C33 H33C . . 109.5 ?
C31 C34 H34A . . 109.5 ?
C31 C34 H34B . . 109.5 ?
H34A C34 H34B . . 109.5 ?
C31 C34 H34C . . 109.5 ?
H34A C34 H34C . . 109.5 ?
H34B C34 H34C . . 109.5 ?
O11 C35 C36 . . 110.8(9) ?
O11 C35 H35A . . 109.5 ?
C36 C35 H35A . . 109.5 ?
O11 C35 H35B . . 109.5 ?
C36 C35 H35B . . 109.5 ?
H35A C35 H35B . . 108.1 ?
C35 C36 H36A . . 109.5 ?
C35 C36 H36B . . 109.5 ?
H36A C36 H36B . . 109.5 ?
C35 C36 H36C . . 109.5 ?
H36A C36 H36C . . 109.5 ?
H36B C36 H36C . . 109.5 ?
C42 C37 O12 . . 118.7(7) ?
C42 C37 C38 . . 123.4(8) ?
O12 C37 C38 . . 117.9(7) ?
C39 C38 C37 . . 114.2(8) ?
C39 C38 C43 . . 118.7(8) ?
C37 C38 C43 . . 127.1(8) ?
C40 C39 C38 . . 124.2(9) ?
C40 C39 H39 . . 117.9 ?
C38 C39 H39 . . 117.9 ?
C41 C40 C39 . . 117.7(9) ?
C41 C40 C47 . . 121.6(9) ?
C39 C40 C47 . . 120.6(9) ?
C40 C41 C42 . . 123.0(8) ?
C40 C41 H41 . . 118.5 ?
C42 C41 H41 . . 118.5 ?
C41 C42 C37 . . 116.2(8) ?
C41 C42 C48 . . 117.8(8) ?
C37 C42 C48 . . 126.0(8) ?
C38 C43 C46 . . 110.4(7) ?
C38 C43 C44 . . 114.8(7) ?
C46 C43 C44 . . 105.5(8) ?
C38 C43 C45 . . 108.7(7) ?
C46 C43 C45 . . 107.1(7) ?
C44 C43 C45 . . 110.1(7) ?
C43 C44 H44A . . 109.5 ?
C43 C44 H44B . . 109.5 ?
H44A C44 H44B . . 109.5 ?
C43 C44 H44C . . 109.5 ?
H44A C44 H44C . . 109.5 ?
H44B C44 H44C . . 109.5 ?
C43 C45 H45A . . 109.5 ?
C43 C45 H45B . . 109.5 ?
H45A C45 H45B . . 109.5 ?
C43 C45 H45C . . 109.5 ?
H45A C45 H45C . . 109.5 ?
H45B C45 H45C . . 109.5 ?
C43 C46 H46A . . 109.5 ?
C43 C46 H46B . . 109.5 ?
H46A C46 H46B . . 109.5 ?
C43 C46 H46C . . 109.5 ?
H46A C46 H46C . . 109.5 ?
H46B C46 H46C . . 109.5 ?
C40 C47 H47A . . 109.5 ?
C40 C47 H47B . . 109.5 ?
H47A C47 H47B . . 109.5 ?
C40 C47 H47C . . 109.5 ?
H47A C47 H47C . . 109.5 ?
H47B C47 H47C . . 109.5 ?
C50 C48 C49 . . 108.5(8) ?
C50 C48 C51 . . 109.7(9) ?
C49 C48 C51 . . 106.5(8) ?
C50 C48 C42 . . 111.0(8) ?
C49 C48 C42 . . 108.4(8) ?
C51 C48 C42 . . 112.5(7) ?
C48 C49 H49A . . 109.5 ?
C48 C49 H49B . . 109.5 ?
H49A C49 H49B . . 109.5 ?
C48 C49 H49C . . 109.5 ?
H49A C49 H49C . . 109.5 ?
H49B C49 H49C . . 109.5 ?
C48 C50 H50A . . 109.5 ?
C48 C50 H50B . . 109.5 ?
H50A C50 H50B . . 109.5 ?
C48 C50 H50C . . 109.5 ?
H50A C50 H50C . . 109.5 ?
H50B C50 H50C . . 109.5 ?
C48 C51 H51A . . 109.5 ?
C48 C51 H51B . . 109.5 ?
H51A C51 H51B . . 109.5 ?
C48 C51 H51C . . 109.5 ?
H51A C51 H51C . . 109.5 ?
H51B C51 H51C . . 109.5 ?
C53 C52 O15 . . 108.3(10) ?
C53 C52 H52A . . 110.0 ?
O15 C52 H52A . . 110.0 ?
C53 C52 H52B . . 110.0 ?
O15 C52 H52B . . 110.0 ?
H52A C52 H52B . . 108.4 ?
C52 C53 H53A . . 109.5 ?
C52 C53 H53B . . 109.5 ?
H53A C53 H53B . . 109.5 ?
C52 C53 H53C . . 109.5 ?
H53A C53 H53C . . 109.5 ?
H53B C53 H53C . . 109.5 ?
C55 C54 C59 . . 123.3(10) ?
C55 C54 O16 . . 119.7(8) ?
C59 C54 O16 . . 116.8(9) ?
C56 C55 C54 . . 113.5(9) ?
C56 C55 C60 . . 121.0(8) ?
C54 C55 C60 . . 125.4(9) ?
C57 C56 C55 . . 126.0(9) ?
C57 C56 H56 . . 117.0 ?
C55 C56 H56 . . 117.0 ?
C56 C57 C58 . . 118.3(9) ?
C56 C57 C64 . . 122.5(9) ?
C58 C57 C64 . . 118.9(10) ?
C57 C58 C59 . . 122.8(10) ?
C57 C58 H58 . . 118.6 ?
C59 C58 H58 . . 118.6 ?
C58 C59 C54 . . 114.6(10) ?
C58 C59 C65 . . 121.0(10) ?
C54 C59 C65 . . 124.3(9) ?
C55 C60 C62 . . 112.6(8) ?
C55 C60 C61 . . 111.2(8) ?
C62 C60 C61 . . 109.5(8) ?
C55 C60 C63 . . 110.6(8) ?
C62 C60 C63 . . 106.6(8) ?
C61 C60 C63 . . 106.0(8) ?
C60 C61 H61A . . 109.5 ?
C60 C61 H61B . . 109.5 ?
H61A C61 H61B . . 109.5 ?
C60 C61 H61C . . 109.5 ?
H61A C61 H61C . . 109.5 ?
H61B C61 H61C . . 109.5 ?
C60 C62 H62A . . 109.5 ?
C60 C62 H62B . . 109.5 ?
H62A C62 H62B . . 109.5 ?
C60 C62 H62C . . 109.5 ?
H62A C62 H62C . . 109.5 ?
H62B C62 H62C . . 109.5 ?
C60 C63 H63A . . 109.5 ?
C60 C63 H63B . . 109.5 ?
H63A C63 H63B . . 109.5 ?
C60 C63 H63C . . 109.5 ?
H63A C63 H63C . . 109.5 ?
H63B C63 H63C . . 109.5 ?
C57 C64 H64A . . 109.5 ?
C57 C64 H64B . . 109.5 ?
H64A C64 H64B . . 109.5 ?
C57 C64 H64C . . 109.5 ?
H64A C64 H64C . . 109.5 ?
H64B C64 H64C . . 109.5 ?
C67 C65 C59 . . 113.4(9) ?
C67 C65 C68 . . 107.6(10) ?
C59 C65 C68 . . 108.7(9) ?
C67 C65 C66 . . 112.8(9) ?
C59 C65 C66 . . 109.3(9) ?
C68 C65 C66 . . 104.4(9) ?
C65 C66 H66A . . 109.5 ?
C65 C66 H66B . . 109.5 ?
H66A C66 H66B . . 109.5 ?
C65 C66 H66C . . 109.5 ?
H66A C66 H66C . . 109.5 ?
H66B C66 H66C . . 109.5 ?
C65 C67 H67A . . 109.5 ?
C65 C67 H67B . . 109.5 ?
H67A C67 H67B . . 109.5 ?
C65 C67 H67C . . 109.5 ?
H67A C67 H67C . . 109.5 ?
H67B C67 H67C . . 109.5 ?
C65 C68 H68A . . 109.5 ?
C65 C68 H68B . . 109.5 ?
H68A C68 H68B . . 109.5 ?
C65 C68 H68C . . 109.5 ?
H68A C68 H68C . . 109.5 ?
H68B C68 H68C . . 109.5 ?
O19 C69 C70 . . 108.6(8) ?
O19 C69 H69A . . 110.0 ?
C70 C69 H69A . . 110.0 ?
O19 C69 H69B . . 110.0 ?
C70 C69 H69B . . 110.0 ?
H69A C69 H69B . . 108.4 ?
C69 C70 H70A . . 109.5 ?
C69 C70 H70B . . 109.5 ?
H70A C70 H70B . . 109.5 ?
C69 C70 H70C . . 109.5 ?
H70A C70 H70C . . 109.5 ?
H70B C70 H70C . . 109.5 ?
C76 C71 C72 . . 122.3(8) ?
C76 C71 O20 . . 119.4(8) ?
C72 C71 O20 . . 118.0(8) ?
C73 C72 C71 . . 117.0(9) ?
C73 C72 C77 . . 118.4(8) ?
C71 C72 C77 . . 124.6(8) ?
C74 C73 C72 . . 122.4(9) ?
C74 C73 H73 . . 118.8 ?
C72 C73 H73 . . 118.8 ?
C73 C74 C75 . . 118.4(9) ?
C73 C74 C81 . . 120.6(10) ?
C75 C74 C81 . . 120.9(10) ?
C74 C75 C76 . . 122.4(9) ?
C74 C75 H75 . . 118.8 ?
C76 C75 H75 . . 118.8 ?
C71 C76 C75 . . 116.7(9) ?
C71 C76 C82 . . 125.9(8) ?
C75 C76 C82 . . 117.3(8) ?
C79 C77 C80 . . 106.4(8) ?
C79 C77 C78 . . 106.6(8) ?
C80 C77 C78 . . 110.5(7) ?
C79 C77 C72 . . 110.9(7) ?
C80 C77 C72 . . 110.3(7) ?
C78 C77 C72 . . 111.9(7) ?
C77 C78 H78A . . 109.5 ?
C77 C78 H78B . . 109.5 ?
H78A C78 H78B . . 109.5 ?
C77 C78 H78C . . 109.5 ?
H78A C78 H78C . . 109.5 ?
H78B C78 H78C . . 109.5 ?
C77 C79 H79A . . 109.5 ?
C77 C79 H79B . . 109.5 ?
H79A C79 H79B . . 109.5 ?
C77 C79 H79C . . 109.5 ?
H79A C79 H79C . . 109.5 ?
H79B C79 H79C . . 109.5 ?
C77 C80 H80A . . 109.5 ?
C77 C80 H80B . . 109.5 ?
H80A C80 H80B . . 109.5 ?
C77 C80 H80C . . 109.5 ?
H80A C80 H80C . . 109.5 ?
H80B C80 H80C . . 109.5 ?
C74 C81 H81A . . 109.5 ?
C74 C81 H81B . . 109.5 ?
H81A C81 H81B . . 109.5 ?
C74 C81 H81C . . 109.5 ?
H81A C81 H81C . . 109.5 ?
H81B C81 H81C . . 109.5 ?
C84 C82 C85 . . 106.0(8) ?
C84 C82 C83 . . 107.4(8) ?
C85 C82 C83 . . 110.4(8) ?
C84 C82 C76 . . 111.6(8) ?
C85 C82 C76 . . 110.6(7) ?
C83 C82 C76 . . 110.6(8) ?
C82 C83 H83A . . 109.5 ?
C82 C83 H83B . . 109.5 ?
H83A C83 H83B . . 109.5 ?
C82 C83 H83C . . 109.5 ?
H83A C83 H83C . . 109.5 ?
H83B C83 H83C . . 109.5 ?
C82 C84 H84A . . 109.5 ?
C82 C84 H84B . . 109.5 ?
H84A C84 H84B . . 109.5 ?
C82 C84 H84C . . 109.5 ?
H84A C84 H84C . . 109.5 ?
H84B C84 H84C . . 109.5 ?
C82 C85 H85A . . 109.5 ?
C82 C85 H85B . . 109.5 ?
H85A C85 H85B . . 109.5 ?
C82 C85 H85C . . 109.5 ?
H85A C85 H85C . . 109.5 ?
H85B C85 H85C . . 109.5 ?
O23 C86 C87 . . 107.4(7) ?
O23 C86 H86A . . 110.2 ?
C87 C86 H86A . . 110.2 ?
O23 C86 H86B . . 110.2 ?
C87 C86 H86B . . 110.2 ?
H86A C86 H86B . . 108.5 ?
C86 C87 H87A . . 109.5 ?
C86 C87 H87B . . 109.5 ?
H87A C87 H87B . . 109.5 ?
C86 C87 H87C . . 109.5 ?
H87A C87 H87C . . 109.5 ?
H87B C87 H87C . . 109.5 ?
C93 C88 C89 . . 124.5(7) ?
C93 C88 O24 . . 117.9(7) ?
C89 C88 O24 . . 117.1(7) ?
C90 C89 C88 . . 114.9(8) ?
C90 C89 C94 . . 119.4(8) ?
C88 C89 C94 . . 125.8(7) ?
C91 C90 C89 . . 121.7(8) ?
C91 C90 H90 . . 119.1 ?
C89 C90 H90 . . 119.1 ?
C92 C91 C90 . . 119.5(8) ?
C92 C91 C98 . . 120.7(9) ?
C90 C91 C98 . . 119.8(9) ?
C91 C92 C93 . . 123.0(9) ?
C91 C92 H92 . . 118.5 ?
C93 C92 H92 . . 118.5 ?
C88 C93 C92 . . 115.2(8) ?
C88 C93 C99 . . 125.6(7) ?
C92 C93 C99 . . 119.2(8) ?
C95 C94 C97 . . 111.2(8) ?
C95 C94 C89 . . 112.2(7) ?
C97 C94 C89 . . 110.6(7) ?
C95 C94 C96 . . 106.4(8) ?
C97 C94 C96 . . 106.7(7) ?
C89 C94 C96 . . 109.6(7) ?
C94 C95 H95A . . 109.5 ?
C94 C95 H95B . . 109.5 ?
H95A C95 H95B . . 109.5 ?
C94 C95 H95C . . 109.5 ?
H95A C95 H95C . . 109.5 ?
H95B C95 H95C . . 109.5 ?
C94 C96 H96A . . 109.5 ?
C94 C96 H96B . . 109.5 ?
H96A C96 H96B . . 109.5 ?
C94 C96 H96C . . 109.5 ?
H96A C96 H96C . . 109.5 ?
H96B C96 H96C . . 109.5 ?
C94 C97 H97A . . 109.5 ?
C94 C97 H97B . . 109.5 ?
H97A C97 H97B . . 109.5 ?
C94 C97 H97C . . 109.5 ?
H97A C97 H97C . . 109.5 ?
H97B C97 H97C . . 109.5 ?
C91 C98 H98A . . 109.5 ?
C91 C98 H98B . . 109.5 ?
H98A C98 H98B . . 109.5 ?
C91 C98 H98C . . 109.5 ?
H98A C98 H98C . . 109.5 ?
H98B C98 H98C . . 109.5 ?
C100 C99 C102 . . 110.9(8) ?
C100 C99 C93 . . 112.3(8) ?
C102 C99 C93 . . 111.8(8) ?
C100 C99 C101 . . 105.8(8) ?
C102 C99 C101 . . 104.7(8) ?
C93 C99 C101 . . 110.9(8) ?
C99 C100 H10D . . 109.5 ?
C99 C100 H10E . . 109.5 ?
H10D C100 H10E . . 109.5 ?
C99 C100 H10F . . 109.5 ?
H10D C100 H10F . . 109.5 ?
H10E C100 H10F . . 109.5 ?
C99 C101 H10G . . 109.5 ?
C99 C101 H10H . . 109.5 ?
H10G C101 H10H . . 109.5 ?
C99 C101 H10I . . 109.5 ?
H10G C101 H10I . . 109.5 ?
H10H C101 H10I . . 109.5 ?
C99 C102 H10J . . 109.5 ?
C99 C102 H10K . . 109.5 ?
H10J C102 H10K . . 109.5 ?
C99 C102 H10L . . 109.5 ?
H10J C102 H10L . . 109.5 ?
H10K C102 H10L . . 109.5 ?
C104 C103 H13D . . 109.5 ?
C104 C103 H13E . . 109.5 ?
H13D C103 H13E . . 109.5 ?
C104 C103 H13F . . 109.5 ?
H13D C103 H13F . . 109.5 ?
H13E C103 H13F . . 109.5 ?
C103 C104 C105 . . 115.6(11) ?
C103 C104 H14D . . 108.4 ?
C105 C104 H14D . . 108.4 ?
C103 C104 H14E . . 108.4 ?
C105 C104 H14E . . 108.4 ?
H14D C104 H14E . . 107.4 ?
C106 C105 C104 . . 117.1(11) ?
C106 C105 H15D . . 108.0 ?
C104 C105 H15D . . 108.0 ?
C106 C105 H15E . . 108.0 ?
C104 C105 H15E . . 108.0 ?
H15D C105 H15E . . 107.3 ?
C105 C106 C107 . . 118.2(10) ?
C105 C106 H16D . . 107.8 ?
C107 C106 H16D . . 107.8 ?
C105 C106 H16E . . 107.8 ?
C107 C106 H16E . . 107.8 ?
H16D C106 H16E . . 107.1 ?
C108 C107 C106 . . 117.8(10) ?
C108 C107 H17D . . 107.9 ?
C106 C107 H17D . . 107.9 ?
C108 C107 H17E . . 107.9 ?
C106 C107 H17E . . 107.9 ?
H17D C107 H17E . . 107.2 ?
C109 C108 C107 . . 116.7(11) ?
C109 C108 H18D . . 108.1 ?
C107 C108 H18D . . 108.1 ?
C109 C108 H18E . . 108.1 ?
C107 C108 H18E . . 108.1 ?
H18D C108 H18E . . 107.3 ?
C108 C109 H19D . . 109.5 ?
C108 C109 H19E . . 109.5 ?
H19D C109 H19E . . 109.5 ?
C108 C109 H19F . . 109.5 ?
H19D C109 H19F . . 109.5 ?
H19E C109 H19F . . 109.5 ?
C111 C110 H10M . . 109.5 ?
C111 C110 H10N . . 109.5 ?
H10M C110 H10N . . 109.5 ?
C111 C110 H10O . . 109.5 ?
H10M C110 H10O . . 109.5 ?
H10N C110 H10O . . 109.5 ?
C112 C111 C110 . . 103.3(8) ?
C112 C111 H11D . . 111.1 ?
C110 C111 H11D . . 111.1 ?
C112 C111 H11E . . 111.1 ?
C110 C111 H11E . . 111.1 ?
H11D C111 H11E . . 109.1 ?
C113 C112 C111 . . 104.0(8) ?
C113 C112 H12D . . 111.0 ?
C111 C112 H12D . . 111.0 ?
C113 C112 H12E . . 111.0 ?
C111 C112 H12E . . 111.0 ?
H12D C112 H12E . . 109.0 ?
C114 C113 C112 . . 105.8(8) ?
C114 C113 H13G . . 110.6 ?
C112 C113 H13G . . 110.6 ?
C114 C113 H13H . . 110.6 ?
C112 C113 H13H . . 110.6 ?
H13G C113 H13H . . 108.7 ?
C115 C114 C113 . . 106.8(8) ?
C115 C114 H14G . . 110.4 ?
C113 C114 H14G . . 110.4 ?
C115 C114 H14H . . 110.4 ?
C113 C114 H14H . . 110.4 ?
H14G C114 H14H . . 108.6 ?
C116 C115 C114 . . 107.6(8) ?
C116 C115 H15G . . 110.2 ?
C114 C115 H15G . . 110.2 ?
C116 C115 H15H . . 110.2 ?
C114 C115 H15H . . 110.2 ?
H15G C115 H15H . . 108.5 ?
C115 C116 H16G . . 109.5 ?
C115 C116 H16H . . 109.5 ?
H16G C116 H16H . . 109.5 ?
C115 C116 H16I . . 109.5 ?
H16G C116 H16I . . 109.5 ?
H16H C116 H16I . . 109.5 ?

loop_
_geom_bond_atom_site_label_1
_geom_bond_atom_site_label_2
_geom_bond_site_symmetry_2
_geom_bond_distance
_geom_bond_publ_flag
Lu1 O1 . 2.222(5) y
Lu1 O5 . 2.196(5) y
Lu1 O9 . 2.193(6) y
Lu1 O13 . 2.172(6) y
Lu1 O17 . 2.280(5) y
Lu1 O18 . 2.274(6) y
Lu2 O2 . 2.192(5) y
Lu2 O6 . 2.216(6) y
Lu2 O10 . 2.178(5) y
Lu2 O14 . 2.200(6) y
Lu2 O21 . 2.264(5) y
Lu2 O22 . 2.276(5) y
P1 O2 . 1.494(6) ?
P1 O1 . 1.496(6) ?
P1 O3 . 1.554(6) ?
P1 O4 . 1.589(6) ?
P2 O5 . 1.493(6) ?
P2 O6 . 1.496(6) ?
P2 O7 . 1.557(6) ?
P2 O8 . 1.583(6) ?
P3 O10 . 1.500(6) ?
P3 O9 . 1.501(6) ?
P3 O11 . 1.571(6) ?
P3 O12 . 1.590(6) ?
P4 O14 . 1.500(6) ?
P4 O13 . 1.500(6) ?
P4 O16 . 1.544(7) ?
P4 O15 . 1.571(7) ?
P5 O18 . 1.502(6) ?
P5 O17 . 1.505(6) ?
P5 O20 . 1.561(6) ?
P5 O19 . 1.570(6) ?
P6 O22 . 1.496(6) ?
P6 O21 . 1.504(6) ?
P6 O24 . 1.568(6) ?
P6 O23 . 1.587(6) ?
O3 C1 . 1.471(9) ?
O4 C3 . 1.439(10) ?
O7 C18 . 1.427(10) ?
O8 C20 . 1.409(10) ?
O11 C35 . 1.442(11) ?
O12 C37 . 1.416(9) ?
O15 C52 . 1.520(12) ?
O16 C54 . 1.440(11) ?
O19 C69 . 1.435(10) ?
O20 C71 . 1.411(9) ?
O23 C86 . 1.430(10) ?
O24 C88 . 1.439(9) ?
C1 C2 . 1.483(12) ?
C1 H1A . 0.9900 ?
C1 H1B . 0.9900 ?
C2 H2A . 0.9800 ?
C2 H2B . 0.9800 ?
C2 H2C . 0.9800 ?
C3 C4 . 1.388(11) ?
C3 C8 . 1.412(11) ?
C4 C5 . 1.387(12) ?
C4 C9 . 1.546(12) ?
C5 C6 . 1.380(12) ?
C5 H5 . 0.9500 ?
C6 C7 . 1.370(12) ?
C6 C13 . 1.512(12) ?
C7 C8 . 1.391(11) ?
C7 H7 . 0.9500 ?
C8 C14 . 1.545(12) ?
C9 C12 . 1.519(13) ?
C9 C11 . 1.531(12) ?
C9 C10 . 1.541(13) ?
C10 H10A . 0.9800 ?
C10 H10B . 0.9800 ?
C10 H10C . 0.9800 ?
C11 H11A . 0.9800 ?
C11 H11B . 0.9800 ?
C11 H11C . 0.9800 ?
C12 H12A . 0.9800 ?
C12 H12B . 0.9800 ?
C12 H12C . 0.9800 ?
C13 H13A . 0.9800 ?
C13 H13B . 0.9800 ?
C13 H13C . 0.9800 ?
C14 C15 . 1.512(12) ?
C14 C17 . 1.529(12) ?
C14 C16 . 1.540(11) ?
C15 H15A . 0.9800 ?
C15 H15B . 0.9800 ?
C15 H15C . 0.9800 ?
C16 H16A . 0.9800 ?
C16 H16B . 0.9800 ?
C16 H16C . 0.9800 ?
C17 H17A . 0.9800 ?
C17 H17B . 0.9800 ?
C17 H17C . 0.9800 ?
C18 C19 . 1.446(14) ?
C18 H18A . 0.9900 ?
C18 H18B . 0.9900 ?
C19 H19A . 0.9800 ?
C19 H19B . 0.9800 ?
C19 H19C . 0.9800 ?
C20 C21 . 1.396(11) ?
C20 C25 . 1.398(11) ?
C21 C22 . 1.384(12) ?
C21 C26 . 1.577(12) ?
C22 C23 . 1.366(13) ?
C22 H22 . 0.9500 ?
C23 C24 . 1.391(12) ?
C23 C30 . 1.514(13) ?
C24 C25 . 1.396(12) ?
C24 H24 . 0.9500 ?
C25 C31 . 1.555(12) ?
C26 C28 . 1.521(12) ?
C26 C29 . 1.533(12) ?
C26 C27 . 1.534(11) ?
C27 H27A . 0.9800 ?
C27 H27B . 0.9800 ?
C27 H27C . 0.9800 ?
C28 H28A . 0.9800 ?
C28 H28B . 0.9800 ?
C28 H28C . 0.9800 ?
C29 H29A . 0.9800 ?
C29 H29B . 0.9800 ?
C29 H29C . 0.9800 ?
C30 H30A . 0.9800 ?
C30 H30B . 0.9800 ?
C30 H30C . 0.9800 ?
C31 C34 . 1.514(13) ?
C31 C33 . 1.527(13) ?
C31 C32 . 1.539(12) ?
C32 H32A . 0.9800 ?
C32 H32B . 0.9800 ?
C32 H32C . 0.9800 ?
C33 H33A . 0.9800 ?
C33 H33B . 0.9800 ?
C33 H33C . 0.9800 ?
C34 H34A . 0.9800 ?
C34 H34B . 0.9800 ?
C34 H34C . 0.9800 ?
C35 C36 . 1.501(7) ?
C35 H35A . 0.9900 ?
C35 H35B . 0.9900 ?
C36 H36A . 0.9800 ?
C36 H36B . 0.9800 ?
C36 H36C . 0.9800 ?
C37 C42 . 1.407(11) ?
C37 C38 . 1.422(12) ?
C38 C39 . 1.398(11) ?
C38 C43 . 1.524(11) ?
C39 C40 . 1.385(12) ?
C39 H39 . 0.9500 ?
C40 C41 . 1.380(12) ?
C40 C47 . 1.495(12) ?
C41 C42 . 1.385(12) ?
C41 H41 . 0.9500 ?
C42 C48 . 1.558(12) ?
C43 C46 . 1.536(12) ?
C43 C44 . 1.538(11) ?
C43 C45 . 1.548(12) ?
C44 H44A . 0.9800 ?
C44 H44B . 0.9800 ?
C44 H44C . 0.9800 ?
C45 H45A . 0.9800 ?
C45 H45B . 0.9800 ?
C45 H45C . 0.9800 ?
C46 H46A . 0.9800 ?
C46 H46B . 0.9800 ?
C46 H46C . 0.9800 ?
C47 H47A . 0.9800 ?
C47 H47B . 0.9800 ?
C47 H47C . 0.9800 ?
C48 C50 . 1.511(14) ?
C48 C49 . 1.519(12) ?
C48 C51 . 1.542(13) ?
C49 H49A . 0.9800 ?
C49 H49B . 0.9800 ?
C49 H49C . 0.9800 ?
C50 H50A . 0.9800 ?
C50 H50B . 0.9800 ?
C50 H50C . 0.9800 ?
C51 H51A . 0.9800 ?
C51 H51B . 0.9800 ?
C51 H51C . 0.9800 ?
C52 C53 . 1.483(15) ?
C52 H52A . 0.9900 ?
C52 H52B . 0.9900 ?
C53 H53A . 0.9800 ?
C53 H53B . 0.9800 ?
C53 H53C . 0.9800 ?
C54 C55 . 1.425(13) ?
C54 C59 . 1.426(13) ?
C55 C56 . 1.391(13) ?
C55 C60 . 1.532(13) ?
C56 C57 . 1.337(12) ?
C56 H56 . 0.9500 ?
C57 C58 . 1.375(13) ?
C57 C64 . 1.492(13) ?
C58 C59 . 1.408(14) ?
C58 H58 . 0.9500 ?
C59 C65 . 1.544(14) ?
C60 C62 . 1.536(12) ?
C60 C61 . 1.545(13) ?
C60 C63 . 1.546(12) ?
C61 H61A . 0.9800 ?
C61 H61B . 0.9800 ?
C61 H61C . 0.9800 ?
C62 H62A . 0.9800 ?
C62 H62B . 0.9800 ?
C62 H62C . 0.9800 ?
C63 H63A . 0.9800 ?
C63 H63B . 0.9800 ?
C63 H63C . 0.9800 ?
C64 H64A . 0.9800 ?
C64 H64B . 0.9800 ?
C64 H64C . 0.9800 ?
C65 C67 . 1.501(14) ?
C65 C68 . 1.567(15) ?
C65 C66 . 1.581(14) ?
C66 H66A . 0.9800 ?
C66 H66B . 0.9800 ?
C66 H66C . 0.9800 ?
C67 H67A . 0.9800 ?
C67 H67B . 0.9800 ?
C67 H67C . 0.9800 ?
C68 H68A . 0.9800 ?
C68 H68B . 0.9800 ?
C68 H68C . 0.9800 ?
C69 C70 . 1.479(13) ?
C69 H69A . 0.9900 ?
C69 H69B . 0.9900 ?
C70 H70A . 0.9800 ?
C70 H70B . 0.9800 ?
C70 H70C . 0.9800 ?
C71 C76 . 1.382(12) ?
C71 C72 . 1.410(12) ?
C72 C73 . 1.387(12) ?
C72 C77 . 1.551(13) ?
C73 C74 . 1.375(14) ?
C73 H73 . 0.9500 ?
C74 C75 . 1.380(14) ?
C74 C81 . 1.530(12) ?
C75 C76 . 1.401(12) ?
C75 H75 . 0.9500 ?
C76 C82 . 1.555(13) ?
C77 C79 . 1.533(12) ?
C77 C80 . 1.547(12) ?
C77 C78 . 1.549(12) ?
C78 H78A . 0.9800 ?
C78 H78B . 0.9800 ?
C78 H78C . 0.9800 ?
C79 H79A . 0.9800 ?
C79 H79B . 0.9800 ?
C79 H79C . 0.9800 ?
C80 H80A . 0.9800 ?
C80 H80B . 0.9800 ?
C80 H80C . 0.9800 ?
C81 H81A . 0.9800 ?
C81 H81B . 0.9800 ?
C81 H81C . 0.9800 ?
C82 C84 . 1.514(12) ?
C82 C85 . 1.533(12) ?
C82 C83 . 1.534(12) ?
C83 H83A . 0.9800 ?
C83 H83B . 0.9800 ?
C83 H83C . 0.9800 ?
C84 H84A . 0.9800 ?
C84 H84B . 0.9800 ?
C84 H84C . 0.9800 ?
C85 H85A . 0.9800 ?
C85 H85B . 0.9800 ?
C85 H85C . 0.9800 ?
C86 C87 . 1.509(12) ?
C86 H86A . 0.9900 ?
C86 H86B . 0.9900 ?
C87 H87A . 0.9800 ?
C87 H87B . 0.9800 ?
C87 H87C . 0.9800 ?
C88 C93 . 1.380(11) ?
C88 C89 . 1.403(11) ?
C89 C90 . 1.391(11) ?
C89 C94 . 1.549(12) ?
C90 C91 . 1.390(12) ?
C90 H90 . 0.9500 ?
C91 C92 . 1.342(12) ?
C91 C98 . 1.540(12) ?
C92 C93 . 1.395(11) ?
C92 H92 . 0.9500 ?
C93 C99 . 1.553(12) ?
C94 C95 . 1.517(12) ?
C94 C97 . 1.529(12) ?
C94 C96 . 1.567(12) ?
C95 H95A . 0.9800 ?
C95 H95B . 0.9800 ?
C95 H95C . 0.9800 ?
C96 H96A . 0.9800 ?
C96 H96B . 0.9800 ?
C96 H96C . 0.9800 ?
C97 H97A . 0.9800 ?
C97 H97B . 0.9800 ?
C97 H97C . 0.9800 ?
C98 H98A . 0.9800 ?
C98 H98B . 0.9800 ?
C98 H98C . 0.9800 ?
C99 C100 . 1.517(13) ?
C99 C102 . 1.543(13) ?
C99 C101 . 1.557(12) ?
C100 H10D . 0.9800 ?
C100 H10E . 0.9800 ?
C100 H10F . 0.9800 ?
C101 H10G . 0.9800 ?
C101 H10H . 0.9800 ?
C101 H10I . 0.9800 ?
C102 H10J . 0.9800 ?
C102 H10K . 0.9800 ?
C102 H10L . 0.9800 ?
C103 C104 . 1.479(8) ?
C103 H13D . 0.9800 ?
C103 H13E . 0.9800 ?
C103 H13F . 0.9800 ?
C104 C105 . 1.494(8) ?
C104 H14D . 0.9900 ?
C104 H14E . 0.9900 ?
C105 C106 . 1.482(8) ?
C105 H15D . 0.9900 ?
C105 H15E . 0.9900 ?
C106 C107 . 1.491(8) ?
C106 H16D . 0.9900 ?
C106 H16E . 0.9900 ?
C107 C108 . 1.488(8) ?
C107 H17D . 0.9900 ?
C107 H17E . 0.9900 ?
C108 C109 . 1.487(8) ?
C108 H18D . 0.9900 ?
C108 H18E . 0.9900 ?
C109 H19D . 0.9800 ?
C109 H19E . 0.9800 ?
C109 H19F . 0.9800 ?
C110 C111 . 1.530(7) ?
C110 H10M . 0.9800 ?
C110 H10N . 0.9800 ?
C110 H10O . 0.9800 ?
C111 C112 . 1.524(7) ?
C111 H11D . 0.9900 ?
C111 H11E . 0.9900 ?
C112 C113 . 1.515(7) ?
C112 H12D . 0.9900 ?
C112 H12E . 0.9900 ?
C113 C114 . 1.495(7) ?
C113 H13G . 0.9900 ?
C113 H13H . 0.9900 ?
C114 C115 . 1.491(7) ?
C114 H14G . 0.9900 ?
C114 H14H . 0.9900 ?
C115 C116 . 1.489(7) ?
C115 H15G . 0.9900 ?
C115 H15H . 0.9900 ?
C116 H16G . 0.9800 ?
C116 H16H . 0.9800 ?
C116 H16I . 0.9800 ?

_cod_database_fobs_code 2243638
